data_7706208
loop_
_publ_author_name
'Ochi, Junki'
'Tanaka, Kazuo'
'Chujo, Yoshiki'

_publ_section_title
;
 Experimental proof for emission annihilation through bond elongation at
 the carbon-carbon bond in o-carborane with fused biphenyl-substituted
 compounds.
;
_journal_issue 3
_journal_name_full 'Dalton transactions (Cambridge, England : 2003)'
_journal_page_first 1025
_journal_page_last 1033
_journal_paper_doi 10.1039/d0dt03618h
_journal_volume 50
_journal_year 2021
_chemical_formula_moiety 'C14 H18 B10'
_chemical_formula_sum 'C14 H18 B10'
_chemical_formula_weight 294.38
_space_group_crystal_system monoclinic
_space_group_IT_number 14
_space_group_name_Hall '-P 2ybc'
_space_group_name_H-M_alt 'P 1 21/c 1'
_atom_sites_solution_hydrogens geom
_audit_creation_method SHELXL-2014/7
_audit_update_record
;
2020-09-19 deposited with the CCDC.	2020-12-07 downloaded from the CCDC.
;
_cell_angle_alpha 90
_cell_angle_beta 92.719(7)
_cell_angle_gamma 90
_cell_formula_units_Z 8
_cell_length_a 11.0157(10)
_cell_length_b 14.0510(10)
_cell_length_c 20.5785(15)
_cell_measurement_reflns_used 21152
_cell_measurement_temperature 93(2)
_cell_measurement_theta_max 54.91
_cell_measurement_theta_min 3.51
_cell_volume 3181.6(4)
_computing_structure_refinement 'SHELXL-2014/7 (Sheldrick, 2014)'
_diffrn_ambient_temperature 93(2)
_diffrn_measured_fraction_theta_full 0.999
_diffrn_measured_fraction_theta_max 0.996
_diffrn_measurement_device_type 'Rigaku R-AXIS RAPID'
_diffrn_radiation_type MoK\a
_diffrn_radiation_wavelength 0.71075
_diffrn_reflns_av_R_equivalents 0.0580
_diffrn_reflns_av_unetI/netI 0.0525
_diffrn_reflns_Laue_measured_fraction_full 0.999
_diffrn_reflns_Laue_measured_fraction_max 0.996
_diffrn_reflns_limit_h_max 14
_diffrn_reflns_limit_h_min -14
_diffrn_reflns_limit_k_max 17
_diffrn_reflns_limit_k_min -18
_diffrn_reflns_limit_l_max 26
_diffrn_reflns_limit_l_min -26
_diffrn_reflns_number 29478
_diffrn_reflns_point_group_measured_fraction_full 0.999
_diffrn_reflns_point_group_measured_fraction_max 0.996
_diffrn_reflns_theta_full 25.242
_diffrn_reflns_theta_max 27.455
_diffrn_reflns_theta_min 2.351
_exptl_absorpt_coefficient_mu 0.060
_exptl_absorpt_correction_T_max 0.9654
_exptl_absorpt_correction_T_min 0.5450
_exptl_absorpt_correction_type multi-scan
_exptl_absorpt_process_details 'ABSCOR (Rigaku, 1995)'
_exptl_crystal_colour colorless
_exptl_crystal_density_diffrn 1.229
_exptl_crystal_description block
_exptl_crystal_F_000 1216
_exptl_crystal_recrystallization_method 'Re-crystallisation from solvent: CHCl3 / n-hexane'
_exptl_crystal_size_max 0.500
_exptl_crystal_size_mid 0.500
_exptl_crystal_size_min 0.300
_refine_diff_density_max 0.423
_refine_diff_density_min -0.277
_refine_diff_density_rms 0.056
_refine_ls_extinction_method none
_refine_ls_goodness_of_fit_ref 1.107
_refine_ls_hydrogen_treatment constr
_refine_ls_matrix_type full
_refine_ls_number_parameters 433
_refine_ls_number_reflns 7247
_refine_ls_number_restraints 0
_refine_ls_restrained_S_all 1.107
_refine_ls_R_factor_all 0.0880
_refine_ls_R_factor_gt 0.0662
_refine_ls_shift/su_max 0.000
_refine_ls_shift/su_mean 0.000
_refine_ls_structure_factor_coef Fsqd
_refine_ls_weighting_details 'w=1/[\s^2^(Fo^2^)+(0.0621P)^2^+2.0484P] where P=(Fo^2^+2Fc^2^)/3'
_refine_ls_weighting_scheme calc
_refine_ls_wR_factor_gt 0.1424
_refine_ls_wR_factor_ref 0.1511
_reflns_Friedel_coverage 0.000
_reflns_number_gt 5830
_reflns_number_total 7247
_reflns_threshold_expression 'I > 2\s(I)'
_cod_data_source_file d0dt03618h2.cif
_cod_data_source_block ydkr
_cod_depositor_comments 'Adding full bibliography for 7706208--7706209.cif.'
_cod_original_sg_symbol_H-M 'P 21/c'
_cod_database_code 7706208
_shelx_shelxl_version_number 2014/7
_shelx_space_group_comment
;
The symmetry employed for this shelxl refinement is uniquely defined
by the following loop, which should always be used as a source of
symmetry information in preference to the above space-group names.
They are only intended as comments.
;
_shelx_estimated_absorpt_t_min 0.971
_shelx_estimated_absorpt_t_max 0.982

loop_
_space_group_symop_operation_xyz
'x, y, z'
'-x, y+1/2, -z+1/2'
'-x, -y, -z'
'x, -y-1/2, z-1/2'

loop_
_atom_site_label
_atom_site_type_symbol
_atom_site_fract_x
_atom_site_fract_y
_atom_site_fract_z
_atom_site_U_iso_or_equiv
_atom_site_adp_type
_atom_site_occupancy
_atom_site_site_symmetry_order
_atom_site_calc_flag
_atom_site_refinement_flags_posn
_atom_site_refinement_flags_adp
_atom_site_refinement_flags_occupancy
_atom_site_disorder_assembly
_atom_site_disorder_group
C1 C 0.09539(16) 0.69831(13) 0.34743(9) 0.0162(4) Uani 1 1 d . . . A 2
C15 C 0.42556(17) 0.50666(13) 0.33966(9) 0.0173(4) Uani 1 1 d . . . B 1
C16 C 0.25417(16) 0.39252(13) 0.25079(9) 0.0165(4) Uani 1 1 d . . . B 1
C17 C 0.19577(17) 0.44292(13) 0.37274(9) 0.0164(4) Uani 1 1 d . . . B 1
H19 H 0.1560 0.5115 0.3539 0.020 Uiso 1 1 calc R U . B 1
C18 C 0.32102(16) 0.47160(13) 0.22923(9) 0.0156(4) Uani 1 1 d . . . B 1
C2 C 0.16345(17) 0.72927(13) 0.23315(9) 0.0165(4) Uani 1 1 d . . . A 2
C19 C 0.31040(17) 0.49267(14) 0.16255(9) 0.0191(4) Uani 1 1 d . . . B 1
H20 H 0.3507 0.5472 0.1469 0.023 Uiso 1 1 calc R U . B 1
C3 C 0.33432(16) 0.76553(13) 0.36977(8) 0.0154(4) Uani 1 1 d . . . A 2
H1 H 0.3691 0.6965 0.3508 0.019 Uiso 1 1 calc R U . A 2
C4 C 0.09138(17) 0.67520(13) 0.28052(9) 0.0161(4) Uani 1 1 d . . . A 2
C5 C 0.23771(17) 0.80862(13) 0.25031(9) 0.0167(4) Uani 1 1 d . . . A 2
C20 C 0.47770(18) 0.60078(14) 0.24709(9) 0.0203(4) Uani 1 1 d . . . B 1
H21 H 0.4647 0.6181 0.2027 0.024 Uiso 1 1 calc R U . B 1
C21 C 0.40654(17) 0.52812(13) 0.27287(9) 0.0162(4) Uani 1 1 d . . . B 1
C6 C 0.01805(18) 0.65093(14) 0.38909(10) 0.0202(4) Uani 1 1 d . . . A 2
H2 H 0.0212 0.6668 0.4340 0.024 Uiso 1 1 calc R U . A 2
C22 C 0.25418(17) 0.36514(13) 0.32182(9) 0.0169(4) Uani 1 1 d . . . B 1
C7 C 0.25863(17) 0.84010(13) 0.32017(9) 0.0164(4) Uani 1 1 d . . . A 2
C23 C 0.18637(17) 0.33651(14) 0.20626(10) 0.0205(4) Uani 1 1 d . . . B 1
H22 H 0.1425 0.2834 0.2214 0.025 Uiso 1 1 calc R U . B 1
C24 C 0.51567(18) 0.55551(14) 0.37696(9) 0.0206(4) Uani 1 1 d . . . B 1
H23 H 0.5279 0.5407 0.4218 0.025 Uiso 1 1 calc R U . B 1
C8 C 0.15396(18) 0.70552(14) 0.16681(9) 0.0213(4) Uani 1 1 d . . . A 2
H3 H 0.1076 0.6513 0.1536 0.026 Uiso 1 1 calc R U . A 2
C25 C 0.56644(18) 0.64784(14) 0.28487(10) 0.0226(4) Uani 1 1 d . . . B 1
H24 H 0.6135 0.6963 0.2660 0.027 Uiso 1 1 calc R U . B 1
C26 C 0.24301(18) 0.43653(15) 0.11864(9) 0.0219(4) Uani 1 1 d . . . B 1
H25 H 0.2386 0.4524 0.0737 0.026 Uiso 1 1 calc R U . B 1
C27 C 0.18206(18) 0.35715(14) 0.14057(10) 0.0227(4) Uani 1 1 d . . . B 1
H26 H 0.1377 0.3173 0.1106 0.027 Uiso 1 1 calc R U . B 1
C9 C 0.29411(18) 0.86129(14) 0.20280(10) 0.0216(4) Uani 1 1 d . . . A 2
H4 H 0.3431 0.9145 0.2153 0.026 Uiso 1 1 calc R U . A 2
C10 C -0.06465(19) 0.55735(15) 0.30083(11) 0.0250(5) Uani 1 1 d . . . A 2
H5 H -0.1185 0.5091 0.2847 0.030 Uiso 1 1 calc R U . A 2
C11 C 0.01114(18) 0.60279(14) 0.25913(10) 0.0219(4) Uani 1 1 d . . . A 2
H6 H 0.0089 0.5845 0.2146 0.026 Uiso 1 1 calc R U . A 2
C12 C -0.06240(18) 0.58193(14) 0.36635(11) 0.0236(4) Uani 1 1 d . . . A 2
H7 H -0.1154 0.5517 0.3950 0.028 Uiso 1 1 calc R U . A 2
C28 C 0.58693(18) 0.62460(14) 0.35000(10) 0.0225(4) Uani 1 1 d . . . B 1
H27 H 0.6490 0.6557 0.3756 0.027 Uiso 1 1 calc R U . B 1
C13 C 0.27955(19) 0.83685(16) 0.13758(10) 0.0257(5) Uani 1 1 d . . . A 2
H8 H 0.3170 0.8736 0.1053 0.031 Uiso 1 1 calc R U . A 2
C14 C 0.20962(19) 0.75817(16) 0.12016(10) 0.0261(5) Uani 1 1 d . . . A 2
H9 H 0.1999 0.7403 0.0757 0.031 Uiso 1 1 calc R U . A 2
B1 B 0.18038(19) 0.77769(15) 0.37560(10) 0.0143(4) Uani 1 1 d . . . A 2
B11 B 0.34994(19) 0.42901(15) 0.37261(10) 0.0156(4) Uani 1 1 d . . . B 1
B2 B 0.15110(19) 0.90046(15) 0.36197(10) 0.0166(4) Uani 1 1 d . . . A 2
H10 H 0.0627 0.9268 0.3396 0.020 Uiso 1 1 calc R U . A 2
B3 B 0.2337(2) 0.96524(15) 0.42375(11) 0.0193(4) Uani 1 1 d . . . A 2
H11 H 0.1993 1.0342 0.4430 0.023 Uiso 1 1 calc R U . A 2
B4 B 0.1643(2) 0.85395(15) 0.44238(10) 0.0179(4) Uani 1 1 d . . . A 2
H12 H 0.0841 0.8492 0.4737 0.021 Uiso 1 1 calc R U . A 2
B12 B 0.37336(19) 0.30559(15) 0.36100(10) 0.0164(4) Uani 1 1 d . . . B 1
H28 H 0.4540 0.2773 0.3360 0.020 Uiso 1 1 calc R U . B 1
B5 B 0.2812(2) 0.76562(15) 0.44521(10) 0.0177(4) Uani 1 1 d . . . A 2
H13 H 0.2785 0.7018 0.4777 0.021 Uiso 1 1 calc R U . A 2
B6 B 0.4074(2) 0.86684(15) 0.34763(10) 0.0180(4) Uani 1 1 d . . . A 2
H14 H 0.4866 0.8694 0.3155 0.022 Uiso 1 1 calc R U . A 2
B7 B 0.3921(2) 0.94505(16) 0.41424(11) 0.0202(5) Uani 1 1 d . . . A 2
H15 H 0.4619 1.0009 0.4268 0.024 Uiso 1 1 calc R U . A 2
B13 B 0.3864(2) 0.35589(15) 0.44035(10) 0.0179(4) Uani 1 1 d . . . B 1
H29 H 0.4759 0.3613 0.4683 0.021 Uiso 1 1 calc R U . B 1
B8 B 0.2913(2) 0.95544(15) 0.34450(11) 0.0179(4) Uani 1 1 d . . . A 2
H16 H 0.2948 1.0174 0.3104 0.022 Uiso 1 1 calc R U . A 2
B14 B 0.3105(2) 0.24444(16) 0.42678(11) 0.0193(4) Uani 1 1 d . . . B 1
H30 H 0.3500 0.1760 0.4461 0.023 Uiso 1 1 calc R U . B 1
B15 B 0.2283(2) 0.25111(15) 0.35011(10) 0.0182(4) Uani 1 1 d . . . B 1
H31 H 0.2135 0.1875 0.3179 0.022 Uiso 1 1 calc R U . B 1
B9 B 0.4214(2) 0.82174(16) 0.42832(10) 0.0196(4) Uani 1 1 d . . . A 2
H17 H 0.5104 0.7953 0.4498 0.024 Uiso 1 1 calc R U . A 2
B16 B 0.1152(2) 0.34138(16) 0.35555(11) 0.0190(4) Uani 1 1 d . . . B 1
H32 H 0.0265 0.3384 0.3267 0.023 Uiso 1 1 calc R U . B 1
B17 B 0.2731(2) 0.44555(16) 0.44588(10) 0.0201(5) Uani 1 1 d . . . B 1
H33 H 0.2873 0.5105 0.4768 0.024 Uiso 1 1 calc R U . B 1
B18 B 0.1276(2) 0.39013(16) 0.43557(10) 0.0211(5) Uani 1 1 d . . . B 1
H34 H 0.0464 0.4185 0.4600 0.025 Uiso 1 1 calc R U . B 1
B10 B 0.3138(2) 0.88204(16) 0.47524(11) 0.0205(5) Uani 1 1 d . . . A 2
H18 H 0.3319 0.8962 0.5284 0.025 Uiso 1 1 calc R U . A 2
B19 B 0.2485(2) 0.33062(17) 0.47891(11) 0.0218(5) Uani 1 1 d . . . B 1
H35 H 0.2471 0.3187 0.5327 0.026 Uiso 1 1 calc R U . B 1
B20 B 0.1497(2) 0.26594(16) 0.42287(11) 0.0210(5) Uani 1 1 d . . . B 1
H36 H 0.0831 0.2117 0.4392 0.025 Uiso 1 1 calc R U . B 1

loop_
_atom_site_aniso_label
_atom_site_aniso_U_11
_atom_site_aniso_U_22
_atom_site_aniso_U_33
_atom_site_aniso_U_23
_atom_site_aniso_U_13
_atom_site_aniso_U_12
C1 0.0126(9) 0.0162(9) 0.0199(9) 0.0011(7) 0.0020(7) 0.0028(7)
C15 0.0145(9) 0.0175(9) 0.0200(9) -0.0008(8) 0.0023(7) 0.0063(7)
C16 0.0120(9) 0.0179(9) 0.0199(9) 0.0012(8) 0.0031(7) 0.0030(7)
C17 0.0158(9) 0.0176(9) 0.0163(9) -0.0005(7) 0.0049(7) 0.0013(7)
C18 0.0120(9) 0.0160(9) 0.0191(9) -0.0001(7) 0.0037(7) 0.0029(7)
C2 0.0133(9) 0.0181(9) 0.0182(9) 0.0002(7) 0.0012(7) 0.0051(7)
C19 0.0156(9) 0.0199(9) 0.0221(9) 0.0020(8) 0.0036(7) -0.0006(7)
C3 0.0138(9) 0.0173(9) 0.0152(9) 0.0013(7) 0.0008(7) -0.0003(7)
C4 0.0135(9) 0.0167(9) 0.0182(9) 0.0012(7) -0.0002(7) 0.0032(7)
C5 0.0125(9) 0.0199(9) 0.0181(9) 0.0012(8) 0.0029(7) 0.0038(7)
C20 0.0198(10) 0.0221(10) 0.0194(9) -0.0007(8) 0.0035(7) -0.0020(8)
C21 0.0128(9) 0.0173(9) 0.0187(9) 0.0003(8) 0.0038(7) 0.0038(7)
C6 0.0186(10) 0.0198(9) 0.0226(10) 0.0030(8) 0.0065(8) 0.0061(8)
C22 0.0145(9) 0.0163(9) 0.0201(9) -0.0001(8) 0.0035(7) 0.0007(7)
C7 0.0134(9) 0.0149(8) 0.0211(9) 0.0028(8) 0.0021(7) -0.0001(7)
C23 0.0148(9) 0.0178(9) 0.0290(10) 0.0010(8) 0.0024(8) -0.0008(7)
C24 0.0202(10) 0.0231(10) 0.0184(9) -0.0020(8) -0.0002(7) 0.0053(8)
C8 0.0200(10) 0.0233(10) 0.0207(10) -0.0026(8) 0.0006(8) 0.0056(8)
C25 0.0199(10) 0.0226(10) 0.0257(10) -0.0026(8) 0.0064(8) -0.0026(8)
C26 0.0206(10) 0.0263(10) 0.0189(9) -0.0004(8) 0.0016(8) 0.0005(8)
C27 0.0168(10) 0.0237(10) 0.0275(10) -0.0049(9) -0.0015(8) -0.0011(8)
C9 0.0166(10) 0.0220(10) 0.0266(10) 0.0042(8) 0.0060(8) 0.0025(8)
C10 0.0178(10) 0.0199(10) 0.0369(12) 0.0007(9) -0.0037(8) -0.0015(8)
C11 0.0193(10) 0.0213(10) 0.0247(10) 0.0011(8) -0.0028(8) 0.0015(8)
C12 0.0141(10) 0.0213(10) 0.0359(11) 0.0084(9) 0.0069(8) 0.0018(8)
C28 0.0154(10) 0.0242(10) 0.0277(10) -0.0074(9) -0.0012(8) 0.0011(8)
C13 0.0226(11) 0.0313(11) 0.0239(10) 0.0080(9) 0.0083(8) 0.0063(9)
C14 0.0261(11) 0.0362(12) 0.0164(9) -0.0009(9) 0.0043(8) 0.0095(9)
B1 0.0138(10) 0.0158(9) 0.0135(9) 0.0010(8) 0.0031(7) 0.0012(8)
B11 0.0150(10) 0.0164(10) 0.0154(10) -0.0002(8) 0.0011(8) 0.0026(8)
B2 0.0160(10) 0.0150(10) 0.0192(10) -0.0011(8) 0.0051(8) 0.0008(8)
B3 0.0208(11) 0.0170(10) 0.0205(10) -0.0017(9) 0.0049(8) -0.0019(8)
B4 0.0212(11) 0.0166(10) 0.0164(10) -0.0008(8) 0.0057(8) -0.0023(8)
B12 0.0151(10) 0.0152(10) 0.0187(10) 0.0014(8) -0.0006(8) 0.0019(8)
B5 0.0213(11) 0.0181(10) 0.0139(10) -0.0007(8) 0.0024(8) -0.0007(8)
B6 0.0155(10) 0.0188(10) 0.0199(10) 0.0015(9) 0.0019(8) -0.0030(8)
B7 0.0195(11) 0.0191(10) 0.0220(11) -0.0019(9) 0.0016(8) -0.0044(9)
B13 0.0184(11) 0.0179(10) 0.0173(10) 0.0007(8) -0.0006(8) 0.0005(8)
B8 0.0178(11) 0.0151(10) 0.0212(10) -0.0004(8) 0.0037(8) -0.0012(8)
B14 0.0192(11) 0.0179(10) 0.0206(11) 0.0047(9) -0.0003(8) -0.0017(8)
B15 0.0166(10) 0.0172(10) 0.0206(10) 0.0027(9) 0.0006(8) -0.0010(8)
B9 0.0202(11) 0.0211(11) 0.0173(10) -0.0037(9) -0.0016(8) -0.0023(9)
B16 0.0163(10) 0.0202(10) 0.0208(10) 0.0018(9) 0.0037(8) -0.0022(9)
B17 0.0227(12) 0.0231(11) 0.0145(10) -0.0003(9) 0.0023(8) 0.0005(9)
B18 0.0208(11) 0.0259(12) 0.0170(10) 0.0044(9) 0.0061(8) -0.0001(9)
B10 0.0218(11) 0.0208(11) 0.0192(10) -0.0034(9) 0.0021(8) -0.0031(9)
B19 0.0237(12) 0.0245(11) 0.0173(10) 0.0050(9) 0.0019(8) 0.0008(9)
B20 0.0179(11) 0.0216(11) 0.0237(11) 0.0062(9) 0.0023(9) -0.0023(9)

loop_
_atom_type_symbol
_atom_type_description
_atom_type_scat_dispersion_real
_atom_type_scat_dispersion_imag
_atom_type_scat_source
C C 0.0033 0.0016 'International Tables Vol C Tables 4.2.6.8 and 6.1.1.4'
H H 0.0000 0.0000 'International Tables Vol C Tables 4.2.6.8 and 6.1.1.4'
B B 0.0013 0.0007 'International Tables Vol C Tables 4.2.6.8 and 6.1.1.4'

loop_
_geom_angle_atom_site_label_1
_geom_angle_atom_site_label_2
_geom_angle_atom_site_label_3
_geom_angle
_geom_angle_site_symmetry_1
_geom_angle_site_symmetry_3
_geom_angle_publ_flag
C6 C1 C4 119.60(17) . . ?
C6 C1 B1 119.05(17) . . ?
C4 C1 B1 121.32(16) . . ?
C24 C15 C21 119.70(18) . . ?
C24 C15 B11 119.07(17) . . ?
C21 C15 B11 121.22(17) . . ?
C23 C16 C18 120.42(17) . . ?
C23 C16 C22 117.81(17) . . ?
C18 C16 C22 121.77(17) . . ?
C22 C17 B17 112.36(15) . . ?
C22 C17 B18 113.02(15) . . ?
B17 C17 B18 63.56(13) . . ?
C22 C17 B16 62.23(12) . . ?
B17 C17 B16 115.88(15) . . ?
B18 C17 B16 63.13(12) . . ?
C22 C17 B11 60.68(11) . . ?
B17 C17 B11 63.01(12) . . ?
B18 C17 B11 115.28(15) . . ?
B16 C17 B11 114.25(15) . . ?
C22 C17 H19 120.3 . . ?
B17 C17 H19 117.4 . . ?
B18 C17 H19 117.3 . . ?
B16 C17 H19 117.1 . . ?
B11 C17 H19 118.1 . . ?
C19 C18 C16 116.85(17) . . ?
C19 C18 C21 119.68(16) . . ?
C16 C18 C21 123.35(17) . . ?
C8 C2 C5 116.39(17) . . ?
C8 C2 C4 119.75(17) . . ?
C5 C2 C4 123.77(16) . . ?
C26 C19 C18 122.27(18) . . ?
C26 C19 H20 118.9 . . ?
C18 C19 H20 118.9 . . ?
C7 C3 B5 112.32(14) . . ?
C7 C3 B9 113.13(15) . . ?
B5 C3 B9 63.60(12) . . ?
C7 C3 B6 62.55(11) . . ?
B5 C3 B6 115.72(15) . . ?
B9 C3 B6 62.89(12) . . ?
C7 C3 B1 60.68(11) . . ?
B5 C3 B1 63.08(12) . . ?
B9 C3 B1 115.54(15) . . ?
B6 C3 B1 114.57(14) . . ?
C7 C3 H1 120.2 . . ?
B5 C3 H1 117.5 . . ?
B9 C3 H1 117.3 . . ?
B6 C3 H1 117.1 . . ?
B1 C3 H1 117.8 . . ?
C11 C4 C1 117.50(17) . . ?
C11 C4 C2 120.66(17) . . ?
C1 C4 C2 121.73(16) . . ?
C9 C5 C2 120.89(17) . . ?
C9 C5 C7 117.29(17) . . ?
C2 C5 C7 121.82(16) . . ?
C25 C20 C21 121.68(18) . . ?
C25 C20 H21 119.2 . . ?
C21 C20 H21 119.2 . . ?
C20 C21 C15 117.54(17) . . ?
C20 C21 C18 120.31(17) . . ?
C15 C21 C18 122.00(17) . . ?
C12 C6 C1 121.61(18) . . ?
C12 C6 H2 119.2 . . ?
C1 C6 H2 119.2 . . ?
C16 C22 C17 117.35(15) . . ?
C16 C22 B11 115.51(15) . . ?
C17 C22 B11 60.97(11) . . ?
C16 C22 B12 122.74(15) . . ?
C17 C22 B12 109.44(14) . . ?
B11 C22 B12 62.19(12) . . ?
C16 C22 B15 124.59(16) . . ?
C17 C22 B15 108.72(14) . . ?
B11 C22 B15 112.81(14) . . ?
B12 C22 B15 61.85(12) . . ?
C16 C22 B16 118.29(15) . . ?
C17 C22 B16 60.13(11) . . ?
B11 C22 B16 112.73(14) . . ?
B12 C22 B16 112.62(15) . . ?
B15 C22 B16 61.80(12) . . ?
C5 C7 C3 116.73(15) . . ?
C5 C7 B1 115.26(15) . . ?
C3 C7 B1 61.25(11) . . ?
C5 C7 B2 122.85(15) . . ?
C3 C7 B2 109.97(14) . . ?
B1 C7 B2 62.42(12) . . ?
C5 C7 B8 124.75(15) . . ?
C3 C7 B8 108.78(14) . . ?
B1 C7 B8 113.16(14) . . ?
B2 C7 B8 62.09(12) . . ?
C5 C7 B6 117.94(15) . . ?
C3 C7 B6 60.08(11) . . ?
B1 C7 B6 112.96(14) . . ?
B2 C7 B6 112.92(14) . . ?
B8 C7 B6 61.70(12) . . ?
C27 C23 C16 121.07(18) . . ?
C27 C23 H22 119.5 . . ?
C16 C23 H22 119.5 . . ?
C28 C24 C15 121.62(18) . . ?
C28 C24 H23 119.2 . . ?
C15 C24 H23 119.2 . . ?
C14 C8 C2 122.30(19) . . ?
C14 C8 H3 118.9 . . ?
C2 C8 H3 118.9 . . ?
C20 C25 C28 120.46(19) . . ?
C20 C25 H24 119.8 . . ?
C28 C25 H24 119.8 . . ?
C19 C26 C27 119.81(18) . . ?
C19 C26 H25 120.1 . . ?
C27 C26 H25 120.1 . . ?
C23 C27 C26 119.47(18) . . ?
C23 C27 H26 120.3 . . ?
C26 C27 H26 120.3 . . ?
C13 C9 C5 120.78(19) . . ?
C13 C9 H4 119.6 . . ?
C5 C9 H4 119.6 . . ?
C11 C10 C12 120.25(19) . . ?
C11 C10 H5 119.9 . . ?
C12 C10 H5 119.9 . . ?
C10 C11 C4 122.00(19) . . ?
C10 C11 H6 119.0 . . ?
C4 C11 H6 119.0 . . ?
C6 C12 C10 119.00(19) . . ?
C6 C12 H7 120.5 . . ?
C10 C12 H7 120.5 . . ?
C24 C28 C25 118.94(18) . . ?
C24 C28 H27 120.5 . . ?
C25 C28 H27 120.5 . . ?
C14 C13 C9 119.04(19) . . ?
C14 C13 H8 120.5 . . ?
C9 C13 H8 120.5 . . ?
C8 C14 C13 120.56(19) . . ?
C8 C14 H9 119.7 . . ?
C13 C14 H9 119.7 . . ?
C1 B1 C7 115.81(15) . . ?
C1 B1 C3 118.93(15) . . ?
C7 B1 C3 58.08(11) . . ?
C1 B1 B4 130.48(16) . . ?
C7 B1 B4 106.39(14) . . ?
C3 B1 B4 104.59(14) . . ?
C1 B1 B2 122.55(16) . . ?
C7 B1 B2 59.21(11) . . ?
C3 B1 B2 105.00(14) . . ?
B4 B1 B2 60.45(12) . . ?
C1 B1 B5 125.11(16) . . ?
C7 B1 B5 105.77(14) . . ?
C3 B1 B5 57.65(11) . . ?
B4 B1 B5 60.70(12) . . ?
B2 B1 B5 108.77(15) . . ?
C15 B11 C22 115.63(15) . . ?
C15 B11 C17 118.37(15) . . ?
C22 B11 C17 58.35(11) . . ?
C15 B11 B13 130.55(17) . . ?
C22 B11 B13 106.80(15) . . ?
C17 B11 B13 104.73(15) . . ?
C15 B11 B12 123.10(16) . . ?
C22 B11 B12 59.45(11) . . ?
C17 B11 B12 105.26(14) . . ?
B13 B11 B12 60.45(12) . . ?
C15 B11 B17 124.51(16) . . ?
C22 B11 B17 106.43(15) . . ?
C17 B11 B17 58.07(12) . . ?
B13 B11 B17 60.36(12) . . ?
B12 B11 B17 108.69(15) . . ?
C7 B2 B1 58.37(11) . . ?
C7 B2 B3 105.60(15) . . ?
B1 B2 B3 107.56(15) . . ?
C7 B2 B4 104.84(15) . . ?
B1 B2 B4 59.31(11) . . ?
B3 B2 B4 60.42(12) . . ?
C7 B2 B8 59.20(11) . . ?
B1 B2 B8 107.52(15) . . ?
B3 B2 B8 60.17(12) . . ?
B4 B2 B8 108.30(15) . . ?
C7 B2 H10 124.3 . . ?
B1 B2 H10 122.3 . . ?
B3 B2 H10 122.0 . . ?
B4 B2 H10 122.3 . . ?
B8 B2 H10 121.3 . . ?
B2 B3 B8 59.93(12) . . ?
B2 B3 B10 108.14(15) . . ?
B8 B3 B10 107.76(15) . . ?
B2 B3 B7 108.02(15) . . ?
B8 B3 B7 59.72(12) . . ?
B10 B3 B7 60.18(13) . . ?
B2 B3 B4 59.80(12) . . ?
B8 B3 B4 107.61(15) . . ?
B10 B3 B4 60.28(12) . . ?
B7 B3 B4 108.27(15) . . ?
B2 B3 H11 121.7 . . ?
B8 B3 H11 122.1 . . ?
B10 B3 H11 121.6 . . ?
B7 B3 H11 121.6 . . ?
B4 B3 H11 121.7 . . ?
B1 B4 B2 60.24(11) . . ?
B1 B4 B5 60.21(12) . . ?
B2 B4 B5 108.22(15) . . ?
B1 B4 B3 107.78(15) . . ?
B2 B4 B3 59.78(12) . . ?
B5 B4 B3 107.45(15) . . ?
B1 B4 B10 107.71(15) . . ?
B2 B4 B10 107.64(15) . . ?
B5 B4 B10 59.59(12) . . ?
B3 B4 B10 59.68(12) . . ?
B1 B4 H12 121.6 . . ?
B2 B4 H12 121.6 . . ?
B5 B4 H12 121.8 . . ?
B3 B4 H12 122.1 . . ?
B10 B4 H12 122.1 . . ?
C22 B12 B11 58.36(11) . . ?
C22 B12 B14 106.03(15) . . ?
B11 B12 B14 107.89(15) . . ?
C22 B12 B15 59.32(12) . . ?
B11 B12 B15 107.64(15) . . ?
B14 B12 B15 60.37(12) . . ?
C22 B12 B13 105.24(15) . . ?
B11 B12 B13 59.54(12) . . ?
B14 B12 B13 60.57(12) . . ?
B15 B12 B13 108.65(15) . . ?
C22 B12 H28 124.1 . . ?
B11 B12 H28 122.2 . . ?
B14 B12 H28 121.7 . . ?
B15 B12 H28 121.2 . . ?
B13 B12 H28 122.0 . . ?
C3 B5 B1 59.26(11) . . ?
C3 B5 B10 104.32(15) . . ?
B1 B5 B10 107.47(15) . . ?
C3 B5 B9 58.58(11) . . ?
B1 B5 B9 108.32(15) . . ?
B10 B5 B9 59.89(12) . . ?
C3 B5 B4 104.58(14) . . ?
B1 B5 B4 59.09(12) . . ?
B10 B5 B4 60.40(12) . . ?
B9 B5 B4 108.40(15) . . ?
C3 B5 H13 124.8 . . ?
B1 B5 H13 121.6 . . ?
B10 B5 H13 122.6 . . ?
B9 B5 H13 121.2 . . ?
B4 B5 H13 122.4 . . ?
C3 B6 C7 57.37(11) . . ?
C3 B6 B7 104.33(15) . . ?
C7 B6 B7 105.16(15) . . ?
C3 B6 B9 58.30(11) . . ?
C7 B6 B9 105.29(15) . . ?
B7 B6 B9 60.35(12) . . ?
C3 B6 B8 104.20(14) . . ?
C7 B6 B8 58.61(11) . . ?
B7 B6 B8 60.04(12) . . ?
B9 B6 B8 108.23(15) . . ?
C3 B6 H14 125.0 . . ?
C7 B6 H14 124.1 . . ?
B7 B6 H14 122.8 . . ?
B9 B6 H14 121.8 . . ?
B8 B6 H14 122.3 . . ?
B6 B7 B8 60.33(12) . . ?
B6 B7 B9 60.00(12) . . ?
B8 B7 B9 108.18(15) . . ?
B6 B7 B3 108.19(15) . . ?
B8 B7 B3 59.99(12) . . ?
B9 B7 B3 107.82(15) . . ?
B6 B7 B10 107.60(15) . . ?
B8 B7 B10 107.64(16) . . ?
B9 B7 B10 59.68(12) . . ?
B3 B7 B10 59.77(12) . . ?
B6 B7 H15 121.6 . . ?
B8 B7 H15 121.6 . . ?
B9 B7 H15 121.8 . . ?
B3 B7 H15 121.7 . . ?
B10 B7 H15 122.2 . . ?
B11 B13 B12 60.01(12) . . ?
B11 B13 B17 60.27(12) . . ?
B12 B13 B17 108.28(15) . . ?
B11 B13 B19 107.53(15) . . ?
B12 B13 B19 107.23(15) . . ?
B17 B13 B19 59.86(12) . . ?
B11 B13 B14 107.42(15) . . ?
B12 B13 B14 59.51(12) . . ?
B17 B13 B14 107.79(15) . . ?
B19 B13 B14 59.60(13) . . ?
B11 B13 H29 121.8 . . ?
B12 B13 H29 121.9 . . ?
B17 B13 H29 121.4 . . ?
B19 B13 H29 122.2 . . ?
B14 B13 H29 122.2 . . ?
C7 B8 B7 105.68(15) . . ?
C7 B8 B2 58.71(11) . . ?
B7 B8 B2 108.43(15) . . ?
C7 B8 B3 105.00(14) . . ?
B7 B8 B3 60.28(12) . . ?
B2 B8 B3 59.89(12) . . ?
C7 B8 B6 59.69(11) . . ?
B7 B8 B6 59.63(12) . . ?
B2 B8 B6 108.51(15) . . ?
B3 B8 B6 107.86(15) . . ?
C7 B8 H16 124.1 . . ?
B7 B8 H16 122.0 . . ?
B2 B8 H16 121.3 . . ?
B3 B8 H16 122.5 . . ?
B6 B8 H16 121.3 . . ?
B12 B14 B19 107.84(15) . . ?
B12 B14 B15 59.96(12) . . ?
B19 B14 B15 107.73(15) . . ?
B12 B14 B13 59.91(12) . . ?
B19 B14 B13 59.98(13) . . ?
B15 B14 B13 107.80(15) . . ?
B12 B14 B20 107.74(15) . . ?
B19 B14 B20 60.33(13) . . ?
B15 B14 B20 59.53(12) . . ?
B13 B14 B20 108.18(15) . . ?
B12 B14 H30 121.9 . . ?
B19 B14 H30 121.7 . . ?
B15 B14 H30 122.0 . . ?
B13 B14 H30 121.7 . . ?
B20 B14 H30 121.7 . . ?
C22 B15 B12 58.83(11) . . ?
C22 B15 B20 105.62(15) . . ?
B12 B15 B20 108.33(15) . . ?
C22 B15 B14 105.12(15) . . ?
B12 B15 B14 59.67(12) . . ?
B20 B15 B14 60.55(12) . . ?
C22 B15 B16 59.38(12) . . ?
B12 B15 B16 108.20(15) . . ?
B20 B15 B16 59.63(12) . . ?
B14 B15 B16 107.97(15) . . ?
C22 B15 H31 124.1 . . ?
B12 B15 H31 121.5 . . ?
B20 B15 H31 122.0 . . ?
B14 B15 H31 122.3 . . ?
B16 B15 H31 121.5 . . ?
C3 B9 B6 58.81(11) . . ?
C3 B9 B10 103.79(15) . . ?
B6 B9 B10 107.87(16) . . ?
C3 B9 B5 57.82(11) . . ?
B6 B9 B5 107.60(15) . . ?
B10 B9 B5 59.95(12) . . ?
C3 B9 B7 104.18(15) . . ?
B6 B9 B7 59.65(12) . . ?
B10 B9 B7 60.36(13) . . ?
B5 B9 B7 108.05(16) . . ?
C3 B9 H17 125.5 . . ?
B6 B9 H17 121.6 . . ?
B10 B9 H17 122.5 . . ?
B5 B9 H17 121.7 . . ?
B7 B9 H17 122.3 . . ?
C17 B16 C22 57.64(11) . . ?
C17 B16 B20 104.34(15) . . ?
C22 B16 B20 105.42(15) . . ?
C17 B16 B18 58.11(12) . . ?
C22 B16 B18 105.31(15) . . ?
B20 B16 B18 60.22(13) . . ?
C17 B16 B15 104.41(15) . . ?
C22 B16 B15 58.82(12) . . ?
B20 B16 B15 59.95(12) . . ?
B18 B16 B15 107.93(16) . . ?
C17 B16 H32 124.9 . . ?
C22 B16 H32 123.8 . . ?
B20 B16 H32 122.8 . . ?
B18 B16 H32 122.1 . . ?
B15 B16 H32 122.3 . . ?
C17 B17 B19 103.91(16) . . ?
C17 B17 B11 58.91(11) . . ?
B19 B17 B11 107.03(16) . . ?
C17 B17 B13 104.61(15) . . ?
B19 B17 B13 60.13(13) . . ?
B11 B17 B13 59.36(12) . . ?
C17 B17 B18 58.29(12) . . ?
B19 B17 B18 59.80(13) . . ?
B11 B17 B18 107.64(15) . . ?
B13 B17 B18 108.17(16) . . ?
C17 B17 H33 125.0 . . ?
B19 B17 H33 122.9 . . ?
B11 B17 H33 121.9 . . ?
B13 B17 H33 122.3 . . ?
B18 B17 H33 121.5 . . ?
C17 B18 B19 103.87(15) . . ?
C17 B18 B16 58.76(12) . . ?
B19 B18 B16 107.79(16) . . ?
C17 B18 B20 104.33(15) . . ?
B19 B18 B20 60.56(13) . . ?
B16 B18 B20 59.57(12) . . ?
C17 B18 B17 58.15(12) . . ?
B19 B18 B17 59.88(13) . . ?
B16 B18 B17 107.83(15) . . ?
B20 B18 B17 108.41(16) . . ?
C17 B18 H34 125.3 . . ?
B19 B18 H34 122.5 . . ?
B16 B18 H34 121.6 . . ?
B20 B18 H34 122.2 . . ?
B17 B18 H34 121.5 . . ?
B9 B10 B5 60.16(12) . . ?
B9 B10 B3 108.28(15) . . ?
B5 B10 B3 108.06(15) . . ?
B9 B10 B7 59.96(13) . . ?
B5 B10 B7 107.89(15) . . ?
B3 B10 B7 60.05(12) . . ?
B9 B10 B4 108.29(15) . . ?
B5 B10 B4 60.00(12) . . ?
B3 B10 B4 60.04(12) . . ?
B7 B10 B4 107.98(15) . . ?
B9 B10 H18 121.5 . . ?
B5 B10 H18 121.7 . . ?
B3 B10 H18 121.6 . . ?
B7 B10 H18 121.8 . . ?
B4 B10 H18 121.6 . . ?
B14 B19 B18 108.58(16) . . ?
B14 B19 B17 108.56(15) . . ?
B18 B19 B17 60.33(13) . . ?
B14 B19 B13 60.42(12) . . ?
B18 B19 B13 108.50(15) . . ?
B17 B19 B13 60.01(12) . . ?
B14 B19 B20 60.37(13) . . ?
B18 B19 B20 59.90(13) . . ?
B17 B19 B20 108.25(15) . . ?
B13 B19 B20 108.57(15) . . ?
B14 B19 H35 121.2 . . ?
B18 B19 H35 121.5 . . ?
B17 B19 H35 121.5 . . ?
B13 B19 H35 121.4 . . ?
B20 B19 H35 121.6 . . ?
B16 B20 B15 60.42(12) . . ?
B16 B20 B18 60.21(12) . . ?
B15 B20 B18 108.29(15) . . ?
B16 B20 B19 107.49(15) . . ?
B15 B20 B19 107.22(15) . . ?
B18 B20 B19 59.54(13) . . ?
B16 B20 B14 108.09(15) . . ?
B15 B20 B14 59.92(12) . . ?
B18 B20 B14 107.43(16) . . ?
B19 B20 B14 59.30(13) . . ?
B16 B20 H36 121.5 . . ?
B15 B20 H36 121.6 . . ?
B18 B20 H36 121.8 . . ?
B19 B20 H36 122.5 . . ?
B14 B20 H36 122.0 . . ?

loop_
_geom_bond_atom_site_label_1
_geom_bond_atom_site_label_2
_geom_bond_distance
_geom_bond_site_symmetry_2
_geom_bond_publ_flag
C1 C6 1.405(3) . ?
C1 C4 1.413(3) . ?
C1 B1 1.551(3) . ?
C15 C24 1.405(3) . ?
C15 C21 1.413(3) . ?
C15 B11 1.548(3) . ?
C16 C23 1.397(3) . ?
C16 C18 1.416(3) . ?
C16 C22 1.512(3) . ?
C17 C22 1.664(3) . ?
C17 B17 1.694(3) . ?
C17 B18 1.697(3) . ?
C17 B16 1.709(3) . ?
C17 B11 1.710(3) . ?
C17 H19 1.1200 . ?
C18 C19 1.403(3) . ?
C18 C21 1.498(3) . ?
C2 C8 1.405(3) . ?
C2 C5 1.418(3) . ?
C2 C4 1.494(3) . ?
C19 C26 1.388(3) . ?
C19 H20 0.9500 . ?
C3 C7 1.660(2) . ?
C3 B5 1.685(3) . ?
C3 B9 1.699(3) . ?
C3 B6 1.708(3) . ?
C3 B1 1.714(3) . ?
C3 H1 1.1200 . ?
C4 C11 1.405(3) . ?
C5 C9 1.395(3) . ?
C5 C7 1.511(3) . ?
C20 C25 1.387(3) . ?
C20 C21 1.406(3) . ?
C20 H21 0.9500 . ?
C6 C12 1.380(3) . ?
C6 H2 0.9500 . ?
C22 B11 1.705(3) . ?
C22 B12 1.724(3) . ?
C22 B15 1.733(3) . ?
C22 B16 1.743(3) . ?
C7 B1 1.705(3) . ?
C7 B2 1.720(3) . ?
C7 B8 1.729(3) . ?
C7 B6 1.749(3) . ?
C23 C27 1.381(3) . ?
C23 H22 0.9500 . ?
C24 C28 1.381(3) . ?
C24 H23 0.9500 . ?
C8 C14 1.379(3) . ?
C8 H3 0.9500 . ?
C25 C28 1.388(3) . ?
C25 H24 0.9500 . ?
C26 C27 1.388(3) . ?
C26 H25 0.9500 . ?
C27 H26 0.9500 . ?
C9 C13 1.387(3) . ?
C9 H4 0.9500 . ?
C10 C11 1.382(3) . ?
C10 C12 1.391(3) . ?
C10 H5 0.9500 . ?
C11 H6 0.9500 . ?
C12 H7 0.9500 . ?
C28 H27 0.9500 . ?
C13 C14 1.385(3) . ?
C13 H8 0.9500 . ?
C14 H9 0.9500 . ?
B1 B4 1.758(3) . ?
B1 B2 1.775(3) . ?
B1 B5 1.778(3) . ?
B11 B13 1.763(3) . ?
B11 B12 1.771(3) . ?
B11 B17 1.779(3) . ?
B2 B3 1.778(3) . ?
B2 B4 1.779(3) . ?
B2 B8 1.779(3) . ?
B2 H10 1.1200 . ?
B3 B8 1.783(3) . ?
B3 B10 1.783(3) . ?
B3 B7 1.788(3) . ?
B3 B4 1.790(3) . ?
B3 H11 1.1200 . ?
B4 B5 1.787(3) . ?
B4 B10 1.794(3) . ?
B4 H12 1.1200 . ?
B12 B14 1.772(3) . ?
B12 B15 1.777(3) . ?
B12 B13 1.779(3) . ?
B12 H28 1.1200 . ?
B5 B10 1.779(3) . ?
B5 B9 1.783(3) . ?
B5 H13 1.1200 . ?
B6 B7 1.771(3) . ?
B6 B9 1.777(3) . ?
B6 B8 1.784(3) . ?
B6 H14 1.1200 . ?
B7 B8 1.778(3) . ?
B7 B9 1.783(3) . ?
B7 B10 1.791(3) . ?
B7 H15 1.1200 . ?
B13 B17 1.780(3) . ?
B13 B19 1.783(3) . ?
B13 B14 1.791(3) . ?
B13 H29 1.1200 . ?
B8 H16 1.1200 . ?
B14 B19 1.776(3) . ?
B14 B15 1.784(3) . ?
B14 B20 1.795(3) . ?
B14 H30 1.1200 . ?
B15 B20 1.777(3) . ?
B15 B16 1.785(3) . ?
B15 H31 1.1200 . ?
B9 B10 1.778(3) . ?
B9 H17 1.1200 . ?
B16 B20 1.771(3) . ?
B16 B18 1.783(3) . ?
B16 H32 1.1200 . ?
B17 B19 1.778(3) . ?
B17 B18 1.786(3) . ?
B17 H33 1.1200 . ?
B18 B19 1.776(3) . ?
B18 B20 1.783(3) . ?
B18 H34 1.1200 . ?
B10 H18 1.1200 . ?
B19 B20 1.795(3) . ?
B19 H35 1.1200 . ?
B20 H36 1.1200 . ?

loop_
_geom_torsion_atom_site_label_1
_geom_torsion_atom_site_label_2
_geom_torsion_atom_site_label_3
_geom_torsion_atom_site_label_4
_geom_torsion
_geom_torsion_site_symmetry_1
_geom_torsion_site_symmetry_2
_geom_torsion_site_symmetry_3
_geom_torsion_site_symmetry_4
_geom_torsion_publ_flag
C23 C16 C18 C19 3.1(3) . . . . ?
C22 C16 C18 C19 -177.49(17) . . . . ?
C23 C16 C18 C21 -172.90(17) . . . . ?
C22 C16 C18 C21 6.5(3) . . . . ?
C16 C18 C19 C26 -3.2(3) . . . . ?
C21 C18 C19 C26 172.87(18) . . . . ?
C6 C1 C4 C11 -1.8(3) . . . . ?
B1 C1 C4 C11 -179.56(17) . . . . ?
C6 C1 C4 C2 174.45(17) . . . . ?
B1 C1 C4 C2 -3.3(3) . . . . ?
C8 C2 C4 C11 -2.1(3) . . . . ?
C5 C2 C4 C11 174.14(17) . . . . ?
C8 C2 C4 C1 -178.18(17) . . . . ?
C5 C2 C4 C1 -2.0(3) . . . . ?
C8 C2 C5 C9 2.1(3) . . . . ?
C4 C2 C5 C9 -174.20(17) . . . . ?
C8 C2 C5 C7 -178.23(16) . . . . ?
C4 C2 C5 C7 5.4(3) . . . . ?
C25 C20 C21 C15 2.2(3) . . . . ?
C25 C20 C21 C18 -173.37(17) . . . . ?
C24 C15 C21 C20 -1.9(3) . . . . ?
B11 C15 C21 C20 178.92(17) . . . . ?
C24 C15 C21 C18 173.54(17) . . . . ?
B11 C15 C21 C18 -5.6(3) . . . . ?
C19 C18 C21 C20 -1.2(3) . . . . ?
C16 C18 C21 C20 174.63(17) . . . . ?
C19 C18 C21 C15 -176.57(17) . . . . ?
C16 C18 C21 C15 -0.7(3) . . . . ?
C4 C1 C6 C12 0.0(3) . . . . ?
B1 C1 C6 C12 177.81(17) . . . . ?
C23 C16 C22 C17 -117.10(19) . . . . ?
C18 C16 C22 C17 63.4(2) . . . . ?
C23 C16 C22 B11 173.91(16) . . . . ?
C18 C16 C22 B11 -5.6(2) . . . . ?
C23 C16 C22 B12 101.8(2) . . . . ?
C18 C16 C22 B12 -77.6(2) . . . . ?
C23 C16 C22 B15 25.6(3) . . . . ?
C18 C16 C22 B15 -153.86(17) . . . . ?
C23 C16 C22 B16 -48.1(2) . . . . ?
C18 C16 C22 B16 132.44(18) . . . . ?
B17 C17 C22 C16 -142.97(17) . . . . ?
B18 C17 C22 C16 147.42(16) . . . . ?
B16 C17 C22 C16 108.56(18) . . . . ?
B11 C17 C22 C16 -105.52(18) . . . . ?
B17 C17 C22 B11 -37.45(15) . . . . ?
B18 C17 C22 B11 -107.07(17) . . . . ?
B16 C17 C22 B11 -145.92(15) . . . . ?
B17 C17 C22 B12 2.9(2) . . . . ?
B18 C17 C22 B12 -66.67(19) . . . . ?
B16 C17 C22 B12 -105.52(16) . . . . ?
B11 C17 C22 B12 40.40(14) . . . . ?
B17 C17 C22 B15 68.82(18) . . . . ?
B18 C17 C22 B15 -0.8(2) . . . . ?
B16 C17 C22 B15 -39.65(14) . . . . ?
B11 C17 C22 B15 106.27(15) . . . . ?
B17 C17 C22 B16 108.47(17) . . . . ?
B18 C17 C22 B16 38.85(15) . . . . ?
B11 C17 C22 B16 145.92(15) . . . . ?
C9 C5 C7 C3 -114.74(18) . . . . ?
C2 C5 C7 C3 65.6(2) . . . . ?
C9 C5 C7 B1 176.23(16) . . . . ?
C2 C5 C7 B1 -3.4(2) . . . . ?
C9 C5 C7 B2 104.0(2) . . . . ?
C2 C5 C7 B2 -75.7(2) . . . . ?
C9 C5 C7 B8 27.3(3) . . . . ?
C2 C5 C7 B8 -152.38(17) . . . . ?
C9 C5 C7 B6 -46.2(2) . . . . ?
C2 C5 C7 B6 134.19(18) . . . . ?
B5 C3 C7 C5 -143.23(16) . . . . ?
B9 C3 C7 C5 147.09(16) . . . . ?
B6 C3 C7 C5 108.39(17) . . . . ?
B1 C3 C7 C5 -105.59(17) . . . . ?
B5 C3 C7 B1 -37.64(14) . . . . ?
B9 C3 C7 B1 -107.32(16) . . . . ?
B6 C3 C7 B1 -146.02(15) . . . . ?
B5 C3 C7 B2 2.79(19) . . . . ?
B9 C3 C7 B2 -66.90(18) . . . . ?
B6 C3 C7 B2 -105.60(16) . . . . ?
B1 C3 C7 B2 40.42(14) . . . . ?
B5 C3 C7 B8 69.05(18) . . . . ?
B9 C3 C7 B8 -0.6(2) . . . . ?
B6 C3 C7 B8 -39.33(14) . . . . ?
B1 C3 C7 B8 106.69(15) . . . . ?
B5 C3 C7 B6 108.38(16) . . . . ?
B9 C3 C7 B6 38.70(15) . . . . ?
B1 C3 C7 B6 146.02(15) . . . . ?
C18 C16 C23 C27 -0.5(3) . . . . ?
C22 C16 C23 C27 -179.98(18) . . . . ?
C21 C15 C24 C28 0.0(3) . . . . ?
B11 C15 C24 C28 179.17(17) . . . . ?
C5 C2 C8 C14 -2.4(3) . . . . ?
C4 C2 C8 C14 174.06(18) . . . . ?
C21 C20 C25 C28 -0.5(3) . . . . ?
C18 C19 C26 C27 0.8(3) . . . . ?
C16 C23 C27 C26 -2.0(3) . . . . ?
C19 C26 C27 C23 1.9(3) . . . . ?
C2 C5 C9 C13 -0.4(3) . . . . ?
C7 C5 C9 C13 179.89(18) . . . . ?
C12 C10 C11 C4 -0.7(3) . . . . ?
C1 C4 C11 C10 2.2(3) . . . . ?
C2 C4 C11 C10 -174.11(18) . . . . ?
C1 C6 C12 C10 1.5(3) . . . . ?
C11 C10 C12 C6 -1.2(3) . . . . ?
C15 C24 C28 C25 1.8(3) . . . . ?
C20 C25 C28 C24 -1.5(3) . . . . ?
C5 C9 C13 C14 -1.1(3) . . . . ?
C2 C8 C14 C13 1.0(3) . . . . ?
C9 C13 C14 C8 0.8(3) . . . . ?
C6 C1 B1 C7 -173.07(16) . . . . ?
C4 C1 B1 C7 4.7(2) . . . . ?
C6 C1 B1 C3 120.75(18) . . . . ?
C4 C1 B1 C3 -61.5(2) . . . . ?
C6 C1 B1 B4 -27.5(3) . . . . ?
C4 C1 B1 B4 150.30(19) . . . . ?
C6 C1 B1 B2 -104.5(2) . . . . ?
C4 C1 B1 B2 73.3(2) . . . . ?
C6 C1 B1 B5 51.8(3) . . . . ?
C4 C1 B1 B5 -130.44(19) . . . . ?
C5 C7 B1 C1 -1.4(2) . . . . ?
C3 C7 B1 C1 -109.38(17) . . . . ?
B2 C7 B1 C1 114.06(18) . . . . ?
B8 C7 B1 C1 151.13(16) . . . . ?
B6 C7 B1 C1 -141.12(16) . . . . ?
C5 C7 B1 C3 107.96(17) . . . . ?
B2 C7 B1 C3 -136.56(15) . . . . ?
B8 C7 B1 C3 -99.48(16) . . . . ?
B6 C7 B1 C3 -31.74(14) . . . . ?
C5 C7 B1 B4 -154.80(15) . . . . ?
C3 C7 B1 B4 97.24(15) . . . . ?
B2 C7 B1 B4 -39.32(14) . . . . ?
B8 C7 B1 B4 -2.2(2) . . . . ?
B6 C7 B1 B4 65.50(18) . . . . ?
C5 C7 B1 B2 -115.48(17) . . . . ?
C3 C7 B1 B2 136.56(15) . . . . ?
B8 C7 B1 B2 37.08(15) . . . . ?
B6 C7 B1 B2 104.82(16) . . . . ?
C5 C7 B1 B5 141.75(16) . . . . ?
C3 C7 B1 B5 33.79(13) . . . . ?
B2 C7 B1 B5 -102.76(15) . . . . ?
B8 C7 B1 B5 -65.69(18) . . . . ?
B6 C7 B1 B5 2.06(19) . . . . ?
C7 C3 B1 C1 103.98(18) . . . . ?
B5 C3 B1 C1 -115.33(18) . . . . ?
B9 C3 B1 C1 -152.66(16) . . . . ?
B6 C3 B1 C1 137.03(17) . . . . ?
B5 C3 B1 C7 140.68(15) . . . . ?
B9 C3 B1 C7 103.36(16) . . . . ?
B6 C3 B1 C7 33.05(14) . . . . ?
C7 C3 B1 B4 -100.45(15) . . . . ?
B5 C3 B1 B4 40.23(13) . . . . ?
B9 C3 B1 B4 2.9(2) . . . . ?
B6 C3 B1 B4 -67.41(18) . . . . ?
C7 C3 B1 B2 -37.70(13) . . . . ?
B5 C3 B1 B2 102.98(15) . . . . ?
B9 C3 B1 B2 65.66(18) . . . . ?
B6 C3 B1 B2 -4.65(19) . . . . ?
C7 C3 B1 B5 -140.68(15) . . . . ?
B9 C3 B1 B5 -37.32(15) . . . . ?
B6 C3 B1 B5 -107.64(16) . . . . ?
C24 C15 B11 C22 -173.37(16) . . . . ?
C21 C15 B11 C22 5.8(2) . . . . ?
C24 C15 B11 C17 120.35(19) . . . . ?
C21 C15 B11 C17 -60.5(2) . . . . ?
C24 C15 B11 B13 -27.0(3) . . . . ?
C21 C15 B11 B13 152.12(19) . . . . ?
C24 C15 B11 B12 -104.5(2) . . . . ?
C21 C15 B11 B12 74.7(2) . . . . ?
C24 C15 B11 B17 51.3(3) . . . . ?
C21 C15 B11 B17 -129.51(19) . . . . ?
C16 C22 B11 C15 -0.4(2) . . . . ?
C17 C22 B11 C15 -108.86(17) . . . . ?
B12 C22 B11 C15 114.84(18) . . . . ?
B15 C22 B11 C15 151.66(16) . . . . ?
B16 C22 B11 C15 -140.65(16) . . . . ?
C16 C22 B11 C17 108.50(17) . . . . ?
B12 C22 B11 C17 -136.30(15) . . . . ?
B15 C22 B11 C17 -99.48(16) . . . . ?
B16 C22 B11 C17 -31.79(14) . . . . ?
C16 C22 B11 B13 -154.26(15) . . . . ?
C17 C22 B11 B13 97.24(15) . . . . ?
B12 C22 B11 B13 -39.06(14) . . . . ?
B15 C22 B11 B13 -2.2(2) . . . . ?
B16 C22 B11 B13 65.45(18) . . . . ?
C16 C22 B11 B12 -115.20(17) . . . . ?
C17 C22 B11 B12 136.30(15) . . . . ?
B15 C22 B11 B12 36.82(14) . . . . ?
B16 C22 B11 B12 104.51(16) . . . . ?
C16 C22 B11 B17 142.45(16) . . . . ?
C17 C22 B11 B17 33.95(13) . . . . ?
B12 C22 B11 B17 -102.35(16) . . . . ?
B15 C22 B11 B17 -65.53(18) . . . . ?
B16 C22 B11 B17 2.2(2) . . . . ?
C22 C17 B11 C15 104.16(18) . . . . ?
B17 C17 B11 C15 -114.97(19) . . . . ?
B18 C17 B11 C15 -152.50(17) . . . . ?
B16 C17 B11 C15 137.10(17) . . . . ?
B17 C17 B11 C22 140.87(15) . . . . ?
B18 C17 B11 C22 103.34(17) . . . . ?
B16 C17 B11 C22 32.94(14) . . . . ?
C22 C17 B11 B13 -100.89(15) . . . . ?
B17 C17 B11 B13 39.97(14) . . . . ?
B18 C17 B11 B13 2.4(2) . . . . ?
B16 C17 B11 B13 -67.95(18) . . . . ?
C22 C17 B11 B12 -38.08(13) . . . . ?
B17 C17 B11 B12 102.79(16) . . . . ?
B18 C17 B11 B12 65.26(18) . . . . ?
B16 C17 B11 B12 -5.14(19) . . . . ?
C22 C17 B11 B17 -140.87(15) . . . . ?
B18 C17 B11 B17 -37.52(16) . . . . ?
B16 C17 B11 B17 -107.93(17) . . . . ?
C5 C7 B2 B1 103.64(19) . . . . ?
C3 C7 B2 B1 -39.89(13) . . . . ?
B8 C7 B2 B1 -141.15(15) . . . . ?
B6 C7 B2 B1 -104.89(16) . . . . ?
C5 C7 B2 B3 -155.06(16) . . . . ?
C3 C7 B2 B3 61.40(17) . . . . ?
B1 C7 B2 B3 101.29(15) . . . . ?
B8 C7 B2 B3 -39.86(14) . . . . ?
B6 C7 B2 B3 -3.60(19) . . . . ?
C5 C7 B2 B4 142.08(17) . . . . ?
C3 C7 B2 B4 -1.46(18) . . . . ?
B1 C7 B2 B4 38.43(13) . . . . ?
B8 C7 B2 B4 -102.72(16) . . . . ?
B6 C7 B2 B4 -66.46(18) . . . . ?
C5 C7 B2 B8 -115.20(19) . . . . ?
C3 C7 B2 B8 101.26(15) . . . . ?
B1 C7 B2 B8 141.15(15) . . . . ?
B6 C7 B2 B8 36.26(14) . . . . ?
C1 B1 B2 C7 -102.76(19) . . . . ?
C3 B1 B2 C7 37.17(12) . . . . ?
B4 B1 B2 C7 135.67(15) . . . . ?
B5 B1 B2 C7 97.57(15) . . . . ?
C1 B1 B2 B3 159.40(16) . . . . ?
C7 B1 B2 B3 -97.84(15) . . . . ?
C3 B1 B2 B3 -60.67(17) . . . . ?
B4 B1 B2 B3 37.83(14) . . . . ?
B5 B1 B2 B3 -0.27(19) . . . . ?
C1 B1 B2 B4 121.6(2) . . . . ?
C7 B1 B2 B4 -135.67(15) . . . . ?
C3 B1 B2 B4 -98.50(15) . . . . ?
B5 B1 B2 B4 -38.10(14) . . . . ?
C1 B1 B2 B8 -137.16(17) . . . . ?
C7 B1 B2 B8 -34.40(13) . . . . ?
C3 B1 B2 B8 2.77(18) . . . . ?
B4 B1 B2 B8 101.27(16) . . . . ?
B5 B1 B2 B8 63.17(18) . . . . ?
C7 B2 B3 B8 39.39(13) . . . . ?
B1 B2 B3 B8 100.52(15) . . . . ?
B4 B2 B3 B8 137.86(16) . . . . ?
C7 B2 B3 B10 -61.05(18) . . . . ?
B1 B2 B3 B10 0.08(19) . . . . ?
B4 B2 B3 B10 37.41(14) . . . . ?
B8 B2 B3 B10 -100.44(16) . . . . ?
C7 B2 B3 B7 2.61(19) . . . . ?
B1 B2 B3 B7 63.74(18) . . . . ?
B4 B2 B3 B7 101.07(17) . . . . ?
B8 B2 B3 B7 -36.78(14) . . . . ?
C7 B2 B3 B4 -98.47(15) . . . . ?
B1 B2 B3 B4 -37.34(14) . . . . ?
B8 B2 B3 B4 -137.86(16) . . . . ?
C1 B1 B4 B2 -109.2(2) . . . . ?
C7 B1 B4 B2 38.74(14) . . . . ?
C3 B1 B4 B2 99.20(15) . . . . ?
B5 B1 B4 B2 137.93(15) . . . . ?
C1 B1 B4 B5 112.8(2) . . . . ?
C7 B1 B4 B5 -99.20(15) . . . . ?
C3 B1 B4 B5 -38.73(13) . . . . ?
B2 B1 B4 B5 -137.93(15) . . . . ?
C1 B1 B4 B3 -146.83(19) . . . . ?
C7 B1 B4 B3 1.13(19) . . . . ?
C3 B1 B4 B3 61.60(18) . . . . ?
B2 B1 B4 B3 -37.60(14) . . . . ?
B5 B1 B4 B3 100.33(16) . . . . ?
C1 B1 B4 B10 150.18(19) . . . . ?
C7 B1 B4 B10 -61.86(18) . . . . ?
C3 B1 B4 B10 -1.40(18) . . . . ?
B2 B1 B4 B10 -100.59(16) . . . . ?
B5 B1 B4 B10 37.34(14) . . . . ?
C7 B2 B4 B1 -37.98(13) . . . . ?
B3 B2 B4 B1 -137.75(16) . . . . ?
B8 B2 B4 B1 -99.93(16) . . . . ?
C7 B2 B4 B5 -0.24(19) . . . . ?
B1 B2 B4 B5 37.75(14) . . . . ?
B3 B2 B4 B5 -100.00(16) . . . . ?
B8 B2 B4 B5 -62.19(18) . . . . ?
C7 B2 B4 B3 99.76(15) . . . . ?
B1 B2 B4 B3 137.75(16) . . . . ?
B8 B2 B4 B3 37.81(14) . . . . ?
C7 B2 B4 B10 62.73(18) . . . . ?
B1 B2 B4 B10 100.72(16) . . . . ?
B3 B2 B4 B10 -37.03(14) . . . . ?
B8 B2 B4 B10 0.78(19) . . . . ?
B2 B3 B4 B1 37.81(14) . . . . ?
B8 B3 B4 B1 0.3(2) . . . . ?
B10 B3 B4 B1 -100.52(16) . . . . ?
B7 B3 B4 B1 -62.84(19) . . . . ?
B8 B3 B4 B2 -37.54(14) . . . . ?
B10 B3 B4 B2 -138.33(16) . . . . ?
B7 B3 B4 B2 -100.65(16) . . . . ?
B2 B3 B4 B5 101.31(15) . . . . ?
B8 B3 B4 B5 63.78(18) . . . . ?
B10 B3 B4 B5 -37.02(14) . . . . ?
B7 B3 B4 B5 0.66(19) . . . . ?
B2 B3 B4 B10 138.33(16) . . . . ?
B8 B3 B4 B10 100.79(17) . . . . ?
B7 B3 B4 B10 37.68(15) . . . . ?
C16 C22 B12 B11 103.87(19) . . . . ?
C17 C22 B12 B11 -39.84(13) . . . . ?
B15 C22 B12 B11 -141.21(15) . . . . ?
B16 C22 B12 B11 -104.69(16) . . . . ?
C16 C22 B12 B14 -154.69(17) . . . . ?
C17 C22 B12 B14 61.59(18) . . . . ?
B11 C22 B12 B14 101.44(16) . . . . ?
B15 C22 B12 B14 -39.77(14) . . . . ?
B16 C22 B12 B14 -3.2(2) . . . . ?
C16 C22 B12 B15 -114.92(19) . . . . ?
C17 C22 B12 B15 101.37(15) . . . . ?
B11 C22 B12 B15 141.21(15) . . . . ?
B16 C22 B12 B15 36.52(15) . . . . ?
C16 C22 B12 B13 142.15(17) . . . . ?
C17 C22 B12 B13 -1.56(19) . . . . ?
B11 C22 B12 B13 38.28(14) . . . . ?
B15 C22 B12 B13 -102.93(16) . . . . ?
B16 C22 B12 B13 -66.41(18) . . . . ?
C15 B11 B12 C22 -102.41(19) . . . . ?
C17 B11 B12 C22 37.57(13) . . . . ?
B13 B11 B12 C22 136.10(16) . . . . ?
B17 B11 B12 C22 98.46(16) . . . . ?
C15 B11 B12 B14 159.43(17) . . . . ?
C22 B11 B12 B14 -98.16(16) . . . . ?
C17 B11 B12 B14 -60.60(17) . . . . ?
B13 B11 B12 B14 37.94(14) . . . . ?
B17 B11 B12 B14 0.30(19) . . . . ?
C15 B11 B12 B15 -136.83(18) . . . . ?
C22 B11 B12 B15 -34.43(13) . . . . ?
C17 B11 B12 B15 3.14(18) . . . . ?
B13 B11 B12 B15 101.67(16) . . . . ?
B17 B11 B12 B15 64.03(18) . . . . ?
C15 B11 B12 B13 121.5(2) . . . . ?
C22 B11 B12 B13 -136.10(16) . . . . ?
C17 B11 B12 B13 -98.53(15) . . . . ?
B17 B11 B12 B13 -37.64(14) . . . . ?
C7 C3 B5 B1 36.67(14) . . . . ?
B9 C3 B5 B1 142.35(15) . . . . ?
B6 C3 B5 B1 105.85(16) . . . . ?
C7 C3 B5 B10 -65.38(18) . . . . ?
B9 C3 B5 B10 40.31(14) . . . . ?
B6 C3 B5 B10 3.8(2) . . . . ?
B1 C3 B5 B10 -102.05(16) . . . . ?
C7 C3 B5 B9 -105.69(16) . . . . ?
B6 C3 B5 B9 -36.50(15) . . . . ?
B1 C3 B5 B9 -142.35(15) . . . . ?
C7 C3 B5 B4 -2.79(19) . . . . ?
B9 C3 B5 B4 102.90(16) . . . . ?
B6 C3 B5 B4 66.40(19) . . . . ?
B1 C3 B5 B4 -39.45(13) . . . . ?
C1 B1 B5 C3 104.8(2) . . . . ?
C7 B1 B5 C3 -33.97(13) . . . . ?
B4 B1 B5 C3 -134.21(15) . . . . ?
B2 B1 B5 C3 -96.22(15) . . . . ?
C1 B1 B5 B10 -158.67(17) . . . . ?
C7 B1 B5 B10 62.60(18) . . . . ?
C3 B1 B5 B10 96.57(16) . . . . ?
B4 B1 B5 B10 -37.64(14) . . . . ?
B2 B1 B5 B10 0.36(19) . . . . ?
C1 B1 B5 B9 138.06(18) . . . . ?
C7 B1 B5 B9 -0.67(19) . . . . ?
C3 B1 B5 B9 33.30(14) . . . . ?
B4 B1 B5 B9 -100.91(16) . . . . ?
B2 B1 B5 B9 -62.92(18) . . . . ?
C1 B1 B5 B4 -121.0(2) . . . . ?
C7 B1 B5 B4 100.24(15) . . . . ?
C3 B1 B5 B4 134.21(15) . . . . ?
B2 B1 B5 B4 38.00(14) . . . . ?
B1 B4 B5 C3 39.54(13) . . . . ?
B2 B4 B5 C3 1.78(19) . . . . ?
B3 B4 B5 C3 -61.35(18) . . . . ?
B10 B4 B5 C3 -98.40(16) . . . . ?
B2 B4 B5 B1 -37.76(14) . . . . ?
B3 B4 B5 B1 -100.88(16) . . . . ?
B10 B4 B5 B1 -137.94(15) . . . . ?
B1 B4 B5 B10 137.94(15) . . . . ?
B2 B4 B5 B10 100.18(16) . . . . ?
B3 B4 B5 B10 37.06(14) . . . . ?
B1 B4 B5 B9 100.77(15) . . . . ?
B2 B4 B5 B9 63.01(18) . . . . ?
B3 B4 B5 B9 -0.11(19) . . . . ?
B10 B4 B5 B9 -37.17(14) . . . . ?
B5 C3 B6 C7 -102.99(16) . . . . ?
B9 C3 B6 C7 -139.76(15) . . . . ?
B1 C3 B6 C7 -32.40(14) . . . . ?
C7 C3 B6 B7 99.03(15) . . . . ?
B5 C3 B6 B7 -4.0(2) . . . . ?
B9 C3 B6 B7 -40.73(14) . . . . ?
B1 C3 B6 B7 66.63(18) . . . . ?
C7 C3 B6 B9 139.76(15) . . . . ?
B5 C3 B6 B9 36.77(16) . . . . ?
B1 C3 B6 B9 107.36(16) . . . . ?
C7 C3 B6 B8 36.87(13) . . . . ?
B5 C3 B6 B8 -66.12(18) . . . . ?
B9 C3 B6 B8 -102.89(16) . . . . ?
B1 C3 B6 B8 4.48(19) . . . . ?
C5 C7 B6 C3 -106.39(17) . . . . ?
B1 C7 B6 C3 32.15(14) . . . . ?
B2 C7 B6 C3 100.63(16) . . . . ?
B8 C7 B6 C3 137.04(15) . . . . ?
C5 C7 B6 B7 156.08(16) . . . . ?
C3 C7 B6 B7 -97.53(15) . . . . ?
B1 C7 B6 B7 -65.38(18) . . . . ?
B2 C7 B6 B7 3.10(19) . . . . ?
B8 C7 B6 B7 39.52(14) . . . . ?
C5 C7 B6 B9 -141.12(16) . . . . ?
C3 C7 B6 B9 -34.73(13) . . . . ?
B1 C7 B6 B9 -2.6(2) . . . . ?
B2 C7 B6 B9 65.89(18) . . . . ?
B8 C7 B6 B9 102.31(16) . . . . ?
C5 C7 B6 B8 116.57(18) . . . . ?
C3 C7 B6 B8 -137.04(15) . . . . ?
B1 C7 B6 B8 -104.89(16) . . . . ?
B2 C7 B6 B8 -36.41(14) . . . . ?
C3 B6 B7 B8 -98.33(15) . . . . ?
C7 B6 B7 B8 -38.82(13) . . . . ?
B9 B6 B7 B8 -138.04(16) . . . . ?
C3 B6 B7 B9 39.70(14) . . . . ?
C7 B6 B7 B9 99.21(15) . . . . ?
B8 B6 B7 B9 138.04(16) . . . . ?
C3 B6 B7 B3 -60.80(18) . . . . ?
C7 B6 B7 B3 -1.29(19) . . . . ?
B9 B6 B7 B3 -100.50(17) . . . . ?
B8 B6 B7 B3 37.53(14) . . . . ?
C3 B6 B7 B10 2.3(2) . . . . ?
C7 B6 B7 B10 61.85(18) . . . . ?
B9 B6 B7 B10 -37.36(15) . . . . ?
B8 B6 B7 B10 100.67(17) . . . . ?
B2 B3 B7 B6 -0.8(2) . . . . ?
B8 B3 B7 B6 -37.68(14) . . . . ?
B10 B3 B7 B6 100.19(16) . . . . ?
B4 B3 B7 B6 62.47(19) . . . . ?
B2 B3 B7 B8 36.87(14) . . . . ?
B10 B3 B7 B8 137.88(16) . . . . ?
B4 B3 B7 B8 100.15(16) . . . . ?
B2 B3 B7 B9 -64.24(19) . . . . ?
B8 B3 B7 B9 -101.12(16) . . . . ?
B10 B3 B7 B9 36.76(14) . . . . ?
B4 B3 B7 B9 -1.0(2) . . . . ?
B2 B3 B7 B10 -101.00(16) . . . . ?
B8 B3 B7 B10 -137.88(16) . . . . ?
B4 B3 B7 B10 -37.72(14) . . . . ?
C15 B11 B13 B12 -109.9(2) . . . . ?
C22 B11 B13 B12 38.59(14) . . . . ?
C17 B11 B13 B12 99.43(15) . . . . ?
B17 B11 B13 B12 138.28(16) . . . . ?
C15 B11 B13 B17 111.8(2) . . . . ?
C22 B11 B13 B17 -99.68(16) . . . . ?
C17 B11 B13 B17 -38.85(14) . . . . ?
B12 B11 B13 B17 -138.28(16) . . . . ?
C15 B11 B13 B19 149.91(19) . . . . ?
C22 B11 B13 B19 -61.56(18) . . . . ?
C17 B11 B13 B19 -0.73(19) . . . . ?
B12 B11 B13 B19 -100.16(16) . . . . ?
B17 B11 B13 B19 38.12(15) . . . . ?
C15 B11 B13 B14 -147.29(19) . . . . ?
C22 B11 B13 B14 1.24(19) . . . . ?
C17 B11 B13 B14 62.08(18) . . . . ?
B12 B11 B13 B14 -37.35(14) . . . . ?
B17 B11 B13 B14 100.93(16) . . . . ?
C22 B12 B13 B11 -37.72(13) . . . . ?
B14 B12 B13 B11 -137.80(16) . . . . ?
B15 B12 B13 B11 -99.93(16) . . . . ?
C22 B12 B13 B17 -0.23(19) . . . . ?
B11 B12 B13 B17 37.49(14) . . . . ?
B14 B12 B13 B17 -100.31(16) . . . . ?
B15 B12 B13 B17 -62.44(18) . . . . ?
C22 B12 B13 B19 62.95(18) . . . . ?
B11 B12 B13 B19 100.67(16) . . . . ?
B14 B12 B13 B19 -37.13(14) . . . . ?
B15 B12 B13 B19 0.74(19) . . . . ?
C22 B12 B13 B14 100.08(16) . . . . ?
B11 B12 B13 B14 137.80(16) . . . . ?
B15 B12 B13 B14 37.87(14) . . . . ?
C5 C7 B8 B7 -145.35(17) . . . . ?
C3 C7 B8 B7 -0.84(19) . . . . ?
B1 C7 B8 B7 65.14(18) . . . . ?
B2 C7 B8 B7 102.34(16) . . . . ?
B6 C7 B8 B7 -39.44(14) . . . . ?
C5 C7 B8 B2 112.31(19) . . . . ?
C3 C7 B8 B2 -103.18(15) . . . . ?
B1 C7 B8 B2 -37.21(15) . . . . ?
B6 C7 B8 B2 -141.78(15) . . . . ?
C5 C7 B8 B3 151.90(17) . . . . ?
C3 C7 B8 B3 -63.59(17) . . . . ?
B1 C7 B8 B3 2.4(2) . . . . ?
B2 C7 B8 B3 39.59(14) . . . . ?
B6 C7 B8 B3 -102.19(16) . . . . ?
C5 C7 B8 B6 -105.91(19) . . . . ?
C3 C7 B8 B6 38.60(14) . . . . ?
B1 C7 B8 B6 104.57(16) . . . . ?
B2 C7 B8 B6 141.78(15) . . . . ?
B6 B7 B8 C7 39.47(14) . . . . ?
B9 B7 B8 C7 1.91(19) . . . . ?
B3 B7 B8 C7 -98.59(15) . . . . ?
B10 B7 B8 C7 -61.14(18) . . . . ?
B6 B7 B8 B2 101.10(16) . . . . ?
B9 B7 B8 B2 63.55(19) . . . . ?
B3 B7 B8 B2 -36.96(14) . . . . ?
B10 B7 B8 B2 0.5(2) . . . . ?
B6 B7 B8 B3 138.06(15) . . . . ?
B9 B7 B8 B3 100.51(16) . . . . ?
B10 B7 B8 B3 37.45(14) . . . . ?
B9 B7 B8 B6 -37.55(14) . . . . ?
B3 B7 B8 B6 -138.06(15) . . . . ?
B10 B7 B8 B6 -100.60(16) . . . . ?
B1 B2 B8 C7 34.06(13) . . . . ?
B3 B2 B8 C7 134.64(15) . . . . ?
B4 B2 B8 C7 96.71(15) . . . . ?
C7 B2 B8 B7 -97.51(16) . . . . ?
B1 B2 B8 B7 -63.45(18) . . . . ?
B3 B2 B8 B7 37.13(14) . . . . ?
B4 B2 B8 B7 -0.8(2) . . . . ?
C7 B2 B8 B3 -134.64(15) . . . . ?
B1 B2 B8 B3 -100.58(16) . . . . ?
B4 B2 B8 B3 -37.93(14) . . . . ?
C7 B2 B8 B6 -34.28(14) . . . . ?
B1 B2 B8 B6 -0.22(19) . . . . ?
B3 B2 B8 B6 100.36(16) . . . . ?
B4 B2 B8 B6 62.43(18) . . . . ?
B2 B3 B8 C7 -39.01(13) . . . . ?
B10 B3 B8 C7 62.07(18) . . . . ?
B7 B3 B8 C7 99.74(16) . . . . ?
B4 B3 B8 C7 -1.54(19) . . . . ?
B2 B3 B8 B7 -138.75(16) . . . . ?
B10 B3 B8 B7 -37.66(14) . . . . ?
B4 B3 B8 B7 -101.27(17) . . . . ?
B10 B3 B8 B2 101.09(16) . . . . ?
B7 B3 B8 B2 138.75(16) . . . . ?
B4 B3 B8 B2 37.48(14) . . . . ?
B2 B3 B8 B6 -101.46(16) . . . . ?
B10 B3 B8 B6 -0.37(19) . . . . ?
B7 B3 B8 B6 37.29(14) . . . . ?
B4 B3 B8 B6 -63.98(19) . . . . ?
C3 B6 B8 C7 -36.30(13) . . . . ?
B7 B6 B8 C7 -134.86(15) . . . . ?
B9 B6 B8 C7 -97.14(16) . . . . ?
C3 B6 B8 B7 98.56(15) . . . . ?
C7 B6 B8 B7 134.86(15) . . . . ?
B9 B6 B8 B7 37.72(14) . . . . ?
C3 B6 B8 B2 -2.41(19) . . . . ?
C7 B6 B8 B2 33.89(13) . . . . ?
B7 B6 B8 B2 -100.97(16) . . . . ?
B9 B6 B8 B2 -63.25(18) . . . . ?
C3 B6 B8 B3 60.98(17) . . . . ?
C7 B6 B8 B3 97.28(15) . . . . ?
B7 B6 B8 B3 -37.58(14) . . . . ?
B9 B6 B8 B3 0.14(19) . . . . ?
C22 B12 B14 B19 -61.30(18) . . . . ?
B11 B12 B14 B19 0.0(2) . . . . ?
B15 B12 B14 B19 -100.56(17) . . . . ?
B13 B12 B14 B19 37.44(15) . . . . ?
C22 B12 B14 B15 39.27(14) . . . . ?
B11 B12 B14 B15 100.53(16) . . . . ?
B13 B12 B14 B15 138.00(16) . . . . ?
C22 B12 B14 B13 -98.74(15) . . . . ?
B11 B12 B14 B13 -37.47(14) . . . . ?
B15 B12 B14 B13 -138.00(16) . . . . ?
C22 B12 B14 B20 2.4(2) . . . . ?
B11 B12 B14 B20 63.67(19) . . . . ?
B15 B12 B14 B20 -36.86(15) . . . . ?
B13 B12 B14 B20 101.14(17) . . . . ?
B11 B13 B14 B12 37.57(14) . . . . ?
B17 B13 B14 B12 101.14(16) . . . . ?
B19 B13 B14 B12 138.06(16) . . . . ?
B11 B13 B14 B19 -100.49(16) . . . . ?
B12 B13 B14 B19 -138.06(16) . . . . ?
B17 B13 B14 B19 -36.92(14) . . . . ?
B11 B13 B14 B15 0.1(2) . . . . ?
B12 B13 B14 B15 -37.47(14) . . . . ?
B17 B13 B14 B15 63.67(19) . . . . ?
B19 B13 B14 B15 100.59(17) . . . . ?
B11 B13 B14 B20 -62.82(19) . . . . ?
B12 B13 B14 B20 -100.39(16) . . . . ?
B17 B13 B14 B20 0.8(2) . . . . ?
B19 B13 B14 B20 37.67(15) . . . . ?
C16 C22 B15 B12 112.09(19) . . . . ?
C17 C22 B15 B12 -102.55(16) . . . . ?
B11 C22 B15 B12 -36.95(14) . . . . ?
B16 C22 B15 B12 -141.44(15) . . . . ?
C16 C22 B15 B20 -145.63(17) . . . . ?
C17 C22 B15 B20 -0.27(19) . . . . ?
B11 C22 B15 B20 65.32(18) . . . . ?
B12 C22 B15 B20 102.28(16) . . . . ?
B16 C22 B15 B20 -39.16(14) . . . . ?
C16 C22 B15 B14 151.32(17) . . . . ?
C17 C22 B15 B14 -63.32(18) . . . . ?
B11 C22 B15 B14 2.3(2) . . . . ?
B12 C22 B15 B14 39.23(14) . . . . ?
B16 C22 B15 B14 -102.21(16) . . . . ?
C16 C22 B15 B16 -106.5(2) . . . . ?
C17 C22 B15 B16 38.89(14) . . . . ?
B11 C22 B15 B16 104.48(16) . . . . ?
B12 C22 B15 B16 141.44(15) . . . . ?
B11 B12 B15 C22 34.03(13) . . . . ?
B14 B12 B15 C22 134.98(16) . . . . ?
B13 B12 B15 C22 97.02(15) . . . . ?
C22 B12 B15 B20 -97.53(16) . . . . ?
B11 B12 B15 B20 -63.50(18) . . . . ?
B14 B12 B15 B20 37.45(14) . . . . ?
B13 B12 B15 B20 -0.5(2) . . . . ?
C22 B12 B15 B14 -134.98(16) . . . . ?
B11 B12 B15 B14 -100.95(16) . . . . ?
B13 B12 B15 B14 -37.96(14) . . . . ?
C22 B12 B15 B16 -34.38(14) . . . . ?
B11 B12 B15 B16 -0.35(19) . . . . ?
B14 B12 B15 B16 100.60(16) . . . . ?
B13 B12 B15 B16 62.64(18) . . . . ?
B12 B14 B15 C22 -38.83(13) . . . . ?
B19 B14 B15 C22 61.94(18) . . . . ?
B13 B14 B15 C22 -1.38(19) . . . . ?
B20 B14 B15 C22 99.65(16) . . . . ?
B19 B14 B15 B12 100.76(16) . . . . ?
B13 B14 B15 B12 37.45(14) . . . . ?
B20 B14 B15 B12 138.48(16) . . . . ?
B12 B14 B15 B20 -138.48(16) . . . . ?
B19 B14 B15 B20 -37.72(15) . . . . ?
B13 B14 B15 B20 -101.03(17) . . . . ?
B12 B14 B15 B16 -100.99(16) . . . . ?
B19 B14 B15 B16 -0.22(19) . . . . ?
B13 B14 B15 B16 -63.54(18) . . . . ?
B20 B14 B15 B16 37.49(14) . . . . ?
C7 C3 B9 B6 -38.56(15) . . . . ?
B5 C3 B9 B6 -142.98(16) . . . . ?
B1 C3 B9 B6 -105.85(16) . . . . ?
C7 C3 B9 B10 64.19(18) . . . . ?
B5 C3 B9 B10 -40.22(14) . . . . ?
B6 C3 B9 B10 102.76(16) . . . . ?
B1 C3 B9 B10 -3.1(2) . . . . ?
C7 C3 B9 B5 104.42(16) . . . . ?
B6 C3 B9 B5 142.98(16) . . . . ?
B1 C3 B9 B5 37.13(15) . . . . ?
C7 C3 B9 B7 1.79(19) . . . . ?
B5 C3 B9 B7 -102.63(16) . . . . ?
B6 C3 B9 B7 40.35(14) . . . . ?
B1 C3 B9 B7 -65.50(18) . . . . ?
C7 B6 B9 C3 34.33(13) . . . . ?
B7 B6 B9 C3 133.33(16) . . . . ?
B8 B6 B9 C3 95.74(15) . . . . ?
C3 B6 B9 B10 -95.60(16) . . . . ?
C7 B6 B9 B10 -61.26(18) . . . . ?
B7 B6 B9 B10 37.73(15) . . . . ?
B8 B6 B9 B10 0.1(2) . . . . ?
C3 B6 B9 B5 -32.32(14) . . . . ?
C7 B6 B9 B5 2.01(19) . . . . ?
B7 B6 B9 B5 101.01(17) . . . . ?
B8 B6 B9 B5 63.42(18) . . . . ?
C3 B6 B9 B7 -133.33(16) . . . . ?
C7 B6 B9 B7 -99.00(16) . . . . ?
B8 B6 B9 B7 -37.58(14) . . . . ?
B1 B5 B9 C3 -33.57(14) . . . . ?
B10 B5 B9 C3 -133.57(16) . . . . ?
B4 B5 B9 C3 -96.18(15) . . . . ?
C3 B5 B9 B6 32.71(14) . . . . ?
B1 B5 B9 B6 -0.9(2) . . . . ?
B10 B5 B9 B6 -100.86(17) . . . . ?
B4 B5 B9 B6 -63.47(18) . . . . ?
C3 B5 B9 B10 133.57(16) . . . . ?
B1 B5 B9 B10 100.00(16) . . . . ?
B4 B5 B9 B10 37.39(14) . . . . ?
C3 B5 B9 B7 95.70(16) . . . . ?
B1 B5 B9 B7 62.12(18) . . . . ?
B10 B5 B9 B7 -37.87(14) . . . . ?
B4 B5 B9 B7 -0.48(19) . . . . ?
B6 B7 B9 C3 -39.93(13) . . . . ?
B8 B7 B9 C3 -2.23(19) . . . . ?
B3 B7 B9 C3 61.20(18) . . . . ?
B10 B7 B9 C3 97.99(16) . . . . ?
B8 B7 B9 B6 37.70(14) . . . . ?
B3 B7 B9 B6 101.13(16) . . . . ?
B10 B7 B9 B6 137.92(16) . . . . ?
B6 B7 B9 B10 -137.92(16) . . . . ?
B8 B7 B9 B10 -100.22(17) . . . . ?
B3 B7 B9 B10 -36.80(14) . . . . ?
B6 B7 B9 B5 -100.24(16) . . . . ?
B8 B7 B9 B5 -62.54(18) . . . . ?
B3 B7 B9 B5 0.89(19) . . . . ?
B10 B7 B9 B5 37.69(14) . . . . ?
B17 C17 B16 C22 -102.85(17) . . . . ?
B18 C17 B16 C22 -139.67(16) . . . . ?
B11 C17 B16 C22 -32.40(14) . . . . ?
C22 C17 B16 B20 99.38(16) . . . . ?
B17 C17 B16 B20 -3.5(2) . . . . ?
B18 C17 B16 B20 -40.29(14) . . . . ?
B11 C17 B16 B20 66.98(18) . . . . ?
C22 C17 B16 B18 139.67(16) . . . . ?
B17 C17 B16 B18 36.82(16) . . . . ?
B11 C17 B16 B18 107.27(17) . . . . ?
C22 C17 B16 B15 37.28(13) . . . . ?
B17 C17 B16 B15 -65.57(19) . . . . ?
B18 C17 B16 B15 -102.38(16) . . . . ?
B11 C17 B16 B15 4.88(19) . . . . ?
C16 C22 B16 C17 -107.01(17) . . . . ?
B11 C22 B16 C17 32.09(14) . . . . ?
B12 C22 B16 C17 100.16(16) . . . . ?
B15 C22 B16 C17 136.70(15) . . . . ?
C16 C22 B16 B20 155.56(16) . . . . ?
C17 C22 B16 B20 -97.43(16) . . . . ?
B11 C22 B16 B20 -65.35(18) . . . . ?
B12 C22 B16 B20 2.7(2) . . . . ?
B15 C22 B16 B20 39.27(14) . . . . ?
C16 C22 B16 B18 -141.74(16) . . . . ?
C17 C22 B16 B18 -34.73(13) . . . . ?
B11 C22 B16 B18 -2.6(2) . . . . ?
B12 C22 B16 B18 65.43(18) . . . . ?
B15 C22 B16 B18 101.97(16) . . . . ?
C16 C22 B16 B15 116.29(18) . . . . ?
C17 C22 B16 B15 -136.70(15) . . . . ?
B11 C22 B16 B15 -104.62(16) . . . . ?
B12 C22 B16 B15 -36.54(14) . . . . ?
C22 B15 B16 C17 -36.73(13) . . . . ?
B12 B15 B16 C17 -2.58(19) . . . . ?
B20 B15 B16 C17 98.44(16) . . . . ?
B14 B15 B16 C17 60.54(18) . . . . ?
B12 B15 B16 C22 34.16(14) . . . . ?
B20 B15 B16 C22 135.18(16) . . . . ?
B14 B15 B16 C22 97.27(16) . . . . ?
C22 B15 B16 B20 -135.18(16) . . . . ?
B12 B15 B16 B20 -101.02(16) . . . . ?
B14 B15 B16 B20 -37.90(14) . . . . ?
C22 B15 B16 B18 -97.38(16) . . . . ?
B12 B15 B16 B18 -63.23(18) . . . . ?
B20 B15 B16 B18 37.79(15) . . . . ?
B14 B15 B16 B18 -0.1(2) . . . . ?
C22 C17 B17 B19 -65.20(18) . . . . ?
B18 C17 B17 B19 40.33(15) . . . . ?
B16 C17 B17 B19 3.7(2) . . . . ?
B11 C17 B17 B19 -101.71(16) . . . . ?
C22 C17 B17 B11 36.51(14) . . . . ?
B18 C17 B17 B11 142.04(16) . . . . ?
B16 C17 B17 B11 105.38(17) . . . . ?
C22 C17 B17 B13 -3.0(2) . . . . ?
B18 C17 B17 B13 102.58(16) . . . . ?
B16 C17 B17 B13 65.92(19) . . . . ?
B11 C17 B17 B13 -39.46(14) . . . . ?
C22 C17 B17 B18 -105.53(16) . . . . ?
B16 C17 B17 B18 -36.66(16) . . . . ?
B11 C17 B17 B18 -142.04(16) . . . . ?
C15 B11 B17 C17 104.5(2) . . . . ?
C22 B11 B17 C17 -34.07(13) . . . . ?
B13 B11 B17 C17 -134.37(16) . . . . ?
B12 B11 B17 C17 -96.70(16) . . . . ?
C15 B11 B17 B19 -159.21(17) . . . . ?
C22 B11 B17 B19 62.19(18) . . . . ?
C17 B11 B17 B19 96.26(16) . . . . ?
B13 B11 B17 B19 -38.12(15) . . . . ?
B12 B11 B17 B19 -0.4(2) . . . . ?
C15 B11 B17 B13 -121.1(2) . . . . ?
C22 B11 B17 B13 100.31(16) . . . . ?
C17 B11 B17 B13 134.37(16) . . . . ?
B12 B11 B17 B13 37.67(14) . . . . ?
C15 B11 B17 B18 137.84(18) . . . . ?
C22 B11 B17 B18 -0.76(19) . . . . ?
C17 B11 B17 B18 33.30(14) . . . . ?
B13 B11 B17 B18 -101.07(17) . . . . ?
B12 B11 B17 B18 -63.40(19) . . . . ?
B11 B13 B17 C17 39.24(14) . . . . ?
B12 B13 B17 C17 1.87(19) . . . . ?
B19 B13 B17 C17 -97.86(16) . . . . ?
B14 B13 B17 C17 -61.06(18) . . . . ?
B11 B13 B17 B19 137.11(16) . . . . ?
B12 B13 B17 B19 99.73(16) . . . . ?
B14 B13 B17 B19 36.80(14) . . . . ?
B12 B13 B17 B11 -37.38(14) . . . . ?
B19 B13 B17 B11 -137.11(16) . . . . ?
B14 B13 B17 B11 -100.30(16) . . . . ?
B11 B13 B17 B18 100.15(16) . . . . ?
B12 B13 B17 B18 62.78(18) . . . . ?
B19 B13 B17 B18 -36.95(14) . . . . ?
B14 B13 B17 B18 -0.15(19) . . . . ?
C22 C17 B18 B19 64.13(19) . . . . ?
B17 C17 B18 B19 -40.37(15) . . . . ?
B16 C17 B18 B19 102.61(17) . . . . ?
B11 C17 B18 B19 -3.1(2) . . . . ?
C22 C17 B18 B16 -38.48(15) . . . . ?
B17 C17 B18 B16 -142.97(16) . . . . ?
B11 C17 B18 B16 -105.66(17) . . . . ?
C22 C17 B18 B20 1.5(2) . . . . ?
B17 C17 B18 B20 -103.01(17) . . . . ?
B16 C17 B18 B20 39.96(14) . . . . ?
B11 C17 B18 B20 -65.70(19) . . . . ?
C22 C17 B18 B17 104.49(17) . . . . ?
B16 C17 B18 B17 142.97(16) . . . . ?
B11 C17 B18 B17 37.31(15) . . . . ?
C22 B16 B18 C17 34.53(13) . . . . ?
B20 B16 B18 C17 133.80(16) . . . . ?
B15 B16 B18 C17 96.13(16) . . . . ?
C17 B16 B18 B19 -95.73(16) . . . . ?
C22 B16 B18 B19 -61.20(18) . . . . ?
B20 B16 B18 B19 38.07(15) . . . . ?
B15 B16 B18 B19 0.4(2) . . . . ?
C17 B16 B18 B20 -133.80(16) . . . . ?
C22 B16 B18 B20 -99.27(16) . . . . ?
B15 B16 B18 B20 -37.67(14) . . . . ?
C17 B16 B18 B17 -32.50(14) . . . . ?
C22 B16 B18 B17 2.0(2) . . . . ?
B20 B16 B18 B17 101.30(17) . . . . ?
B15 B16 B18 B17 63.63(19) . . . . ?
B19 B17 B18 C17 -133.37(16) . . . . ?
B11 B17 B18 C17 -33.56(14) . . . . ?
B13 B17 B18 C17 -96.27(16) . . . . ?
C17 B17 B18 B19 133.37(16) . . . . ?
B11 B17 B18 B19 99.81(17) . . . . ?
B13 B17 B18 B19 37.10(14) . . . . ?
C17 B17 B18 B16 32.74(14) . . . . ?
B19 B17 B18 B16 -100.63(17) . . . . ?
B11 B17 B18 B16 -0.8(2) . . . . ?
B13 B17 B18 B16 -63.53(19) . . . . ?
C17 B17 B18 B20 95.76(16) . . . . ?
B19 B17 B18 B20 -37.61(15) . . . . ?
B11 B17 B18 B20 62.20(19) . . . . ?
B13 B17 B18 B20 -0.5(2) . . . . ?
C3 B9 B10 B5 39.15(13) . . . . ?
B6 B9 B10 B5 100.40(16) . . . . ?
B7 B9 B10 B5 137.81(16) . . . . ?
C3 B9 B10 B3 -61.62(18) . . . . ?
B6 B9 B10 B3 -0.4(2) . . . . ?
B5 B9 B10 B3 -100.78(16) . . . . ?
B7 B9 B10 B3 37.03(14) . . . . ?
C3 B9 B10 B7 -98.66(16) . . . . ?
B6 B9 B10 B7 -37.42(15) . . . . ?
B5 B9 B10 B7 -137.81(16) . . . . ?
C3 B9 B10 B4 1.97(19) . . . . ?
B6 B9 B10 B4 63.21(19) . . . . ?
B5 B9 B10 B4 -37.19(14) . . . . ?
B7 B9 B10 B4 100.63(17) . . . . ?
C3 B5 B10 B9 -39.65(14) . . . . ?
B1 B5 B10 B9 -101.44(16) . . . . ?
B4 B5 B10 B9 -138.50(15) . . . . ?
C3 B5 B10 B3 61.49(18) . . . . ?
B1 B5 B10 B3 -0.3(2) . . . . ?
B9 B5 B10 B3 101.14(16) . . . . ?
B4 B5 B10 B3 -37.36(14) . . . . ?
C3 B5 B10 B7 -2.0(2) . . . . ?
B1 B5 B10 B7 -63.79(19) . . . . ?
B9 B5 B10 B7 37.65(15) . . . . ?
B4 B5 B10 B7 -100.84(17) . . . . ?
C3 B5 B10 B4 98.85(15) . . . . ?
B1 B5 B10 B4 37.05(14) . . . . ?
B9 B5 B10 B4 138.50(15) . . . . ?
B2 B3 B10 B9 63.81(19) . . . . ?
B8 B3 B10 B9 0.5(2) . . . . ?
B7 B3 B10 B9 -36.99(14) . . . . ?
B4 B3 B10 B9 101.01(16) . . . . ?
B2 B3 B10 B5 0.1(2) . . . . ?
B8 B3 B10 B5 -63.20(19) . . . . ?
B7 B3 B10 B5 -100.66(17) . . . . ?
B4 B3 B10 B5 37.35(14) . . . . ?
B2 B3 B10 B7 100.80(16) . . . . ?
B8 B3 B10 B7 37.46(14) . . . . ?
B4 B3 B10 B7 138.01(16) . . . . ?
B2 B3 B10 B4 -37.20(14) . . . . ?
B8 B3 B10 B4 -100.55(16) . . . . ?
B7 B3 B10 B4 -138.01(16) . . . . ?
B6 B7 B10 B9 37.50(15) . . . . ?
B8 B7 B10 B9 101.14(16) . . . . ?
B3 B7 B10 B9 138.70(16) . . . . ?
B6 B7 B10 B5 -0.2(2) . . . . ?
B8 B7 B10 B5 63.40(19) . . . . ?
B9 B7 B10 B5 -37.74(15) . . . . ?
B3 B7 B10 B5 100.96(17) . . . . ?
B6 B7 B10 B3 -101.19(16) . . . . ?
B8 B7 B10 B3 -37.55(14) . . . . ?
B9 B7 B10 B3 -138.70(16) . . . . ?
B6 B7 B10 B4 -63.65(19) . . . . ?
B8 B7 B10 B4 0.0(2) . . . . ?
B9 B7 B10 B4 -101.15(16) . . . . ?
B3 B7 B10 B4 37.54(15) . . . . ?
B1 B4 B10 B9 -0.4(2) . . . . ?
B2 B4 B10 B9 -63.92(19) . . . . ?
B5 B4 B10 B9 37.25(14) . . . . ?
B3 B4 B10 B9 -100.99(17) . . . . ?
B1 B4 B10 B5 -37.61(14) . . . . ?
B2 B4 B10 B5 -101.18(16) . . . . ?
B3 B4 B10 B5 -138.25(15) . . . . ?
B1 B4 B10 B3 100.63(16) . . . . ?
B2 B4 B10 B3 37.07(14) . . . . ?
B5 B4 B10 B3 138.25(15) . . . . ?
B1 B4 B10 B7 63.09(19) . . . . ?
B2 B4 B10 B7 -0.5(2) . . . . ?
B5 B4 B10 B7 100.70(16) . . . . ?
B3 B4 B10 B7 -37.55(14) . . . . ?
B12 B14 B19 B18 63.78(19) . . . . ?
B15 B14 B19 B18 0.5(2) . . . . ?
B13 B14 B19 B18 101.19(16) . . . . ?
B20 B14 B19 B18 -36.88(15) . . . . ?
B12 B14 B19 B17 -0.2(2) . . . . ?
B15 B14 B19 B17 -63.55(19) . . . . ?
B13 B14 B19 B17 37.17(15) . . . . ?
B20 B14 B19 B17 -100.91(17) . . . . ?
B12 B14 B19 B13 -37.41(14) . . . . ?
B15 B14 B19 B13 -100.71(16) . . . . ?
B20 B14 B19 B13 -138.07(16) . . . . ?
B12 B14 B19 B20 100.66(16) . . . . ?
B15 B14 B19 B20 37.36(14) . . . . ?
B13 B14 B19 B20 138.07(16) . . . . ?
C17 B18 B19 B14 -61.74(19) . . . . ?
B16 B18 B19 B14 -0.5(2) . . . . ?
B20 B18 B19 B14 37.09(15) . . . . ?
B17 B18 B19 B14 -101.24(17) . . . . ?
C17 B18 B19 B17 39.50(14) . . . . ?
B16 B18 B19 B17 100.69(16) . . . . ?
B20 B18 B19 B17 138.32(16) . . . . ?
C17 B18 B19 B13 2.4(2) . . . . ?
B16 B18 B19 B13 63.56(19) . . . . ?
B20 B18 B19 B13 101.19(17) . . . . ?
B17 B18 B19 B13 -37.13(15) . . . . ?
C17 B18 B19 B20 -98.82(16) . . . . ?
B16 B18 B19 B20 -37.63(14) . . . . ?
B17 B18 B19 B20 -138.32(16) . . . . ?
C17 B17 B19 B14 61.70(19) . . . . ?
B11 B17 B19 B14 0.4(2) . . . . ?
B13 B17 B19 B14 -37.35(14) . . . . ?
B18 B17 B19 B14 101.28(17) . . . . ?
C17 B17 B19 B18 -39.58(14) . . . . ?
B11 B17 B19 B18 -100.86(16) . . . . ?
B13 B17 B19 B18 -138.63(16) . . . . ?
C17 B17 B19 B13 99.05(16) . . . . ?
B11 B17 B19 B13 37.77(14) . . . . ?
B18 B17 B19 B13 138.63(16) . . . . ?
C17 B17 B19 B20 -2.3(2) . . . . ?
B11 B17 B19 B20 -63.58(19) . . . . ?
B13 B17 B19 B20 -101.35(17) . . . . ?
B18 B17 B19 B20 37.28(15) . . . . ?
B11 B13 B19 B14 100.29(16) . . . . ?
B12 B13 B19 B14 37.09(14) . . . . ?
B17 B13 B19 B14 138.60(16) . . . . ?
B11 B13 B19 B18 -1.0(2) . . . . ?
B12 B13 B19 B18 -64.24(19) . . . . ?
B17 B13 B19 B18 37.27(15) . . . . ?
B14 B13 B19 B18 -101.33(17) . . . . ?
B11 B13 B19 B17 -38.31(14) . . . . ?
B12 B13 B19 B17 -101.51(16) . . . . ?
B14 B13 B19 B17 -138.60(16) . . . . ?
B11 B13 B19 B20 62.51(19) . . . . ?
B12 B13 B19 B20 -0.7(2) . . . . ?
B17 B13 B19 B20 100.82(17) . . . . ?
B14 B13 B19 B20 -37.78(15) . . . . ?
C17 B16 B20 B15 -98.56(16) . . . . ?
C22 B16 B20 B15 -38.73(14) . . . . ?
B18 B16 B20 B15 -137.80(16) . . . . ?
C17 B16 B20 B18 39.24(14) . . . . ?
C22 B16 B20 B18 99.07(16) . . . . ?
B15 B16 B20 B18 137.80(16) . . . . ?
C17 B16 B20 B19 1.7(2) . . . . ?
C22 B16 B20 B19 61.52(19) . . . . ?
B18 B16 B20 B19 -37.55(15) . . . . ?
B15 B16 B20 B19 100.25(17) . . . . ?
C17 B16 B20 B14 -60.91(19) . . . . ?
C22 B16 B20 B14 -1.1(2) . . . . ?
B18 B16 B20 B14 -100.15(17) . . . . ?
B15 B16 B20 B14 37.65(15) . . . . ?
C22 B15 B20 B16 39.04(14) . . . . ?
B12 B15 B20 B16 100.78(16) . . . . ?
B14 B15 B20 B16 137.85(16) . . . . ?
C22 B15 B20 B18 1.2(2) . . . . ?
B12 B15 B20 B18 62.91(19) . . . . ?
B14 B15 B20 B18 99.97(17) . . . . ?
B16 B15 B20 B18 -37.88(15) . . . . ?
C22 B15 B20 B19 -61.67(18) . . . . ?
B12 B15 B20 B19 0.1(2) . . . . ?
B14 B15 B20 B19 37.14(14) . . . . ?
B16 B15 B20 B19 -100.72(17) . . . . ?
C22 B15 B20 B14 -98.81(16) . . . . ?
B12 B15 B20 B14 -37.07(14) . . . . ?
B16 B15 B20 B14 -137.85(16) . . . . ?
C17 B18 B20 B16 -39.56(14) . . . . ?
B19 B18 B20 B16 -137.60(16) . . . . ?
B17 B18 B20 B16 -100.29(16) . . . . ?
C17 B18 B20 B15 -1.6(2) . . . . ?
B19 B18 B20 B15 -99.63(17) . . . . ?
B16 B18 B20 B15 37.97(15) . . . . ?
B17 B18 B20 B15 -62.32(19) . . . . ?
C17 B18 B20 B19 98.04(16) . . . . ?
B16 B18 B20 B19 137.60(16) . . . . ?
B17 B18 B20 B19 37.31(14) . . . . ?
C17 B18 B20 B14 61.70(18) . . . . ?
B19 B18 B20 B14 -36.34(14) . . . . ?
B16 B18 B20 B14 101.26(16) . . . . ?
B17 B18 B20 B14 1.0(2) . . . . ?
B14 B19 B20 B16 -101.04(16) . . . . ?
B18 B19 B20 B16 37.85(15) . . . . ?
B17 B19 B20 B16 0.4(2) . . . . ?
B13 B19 B20 B16 -63.24(19) . . . . ?
B14 B19 B20 B15 -37.41(14) . . . . ?
B18 B19 B20 B15 101.47(16) . . . . ?
B17 B19 B20 B15 64.00(19) . . . . ?
B13 B19 B20 B15 0.4(2) . . . . ?
B14 B19 B20 B18 -138.89(16) . . . . ?
B17 B19 B20 B18 -37.47(15) . . . . ?
B13 B19 B20 B18 -101.08(16) . . . . ?
B18 B19 B20 B14 138.89(16) . . . . ?
B17 B19 B20 B14 101.42(17) . . . . ?
B13 B19 B20 B14 37.81(14) . . . . ?
B12 B14 B20 B16 -0.8(2) . . . . ?
B19 B14 B20 B16 100.01(17) . . . . ?
B15 B14 B20 B16 -37.87(15) . . . . ?
B13 B14 B20 B16 62.50(19) . . . . ?
B12 B14 B20 B15 37.05(14) . . . . ?
B19 B14 B20 B15 137.88(16) . . . . ?
B13 B14 B20 B15 100.37(16) . . . . ?
B12 B14 B20 B18 -64.39(19) . . . . ?
B19 B14 B20 B18 36.45(14) . . . . ?
B15 B14 B20 B18 -101.43(16) . . . . ?
B13 B14 B20 B18 -1.1(2) . . . . ?
B12 B14 B20 B19 -100.83(16) . . . . ?
B15 B14 B20 B19 -137.88(16) . . . . ?
B13 B14 B20 B19 -37.51(14) . . . . ?
